data_7063976
loop_
_publ_author_name
'Enamullah, Mohammed'
'Haque, Imdadul'
'Abdullah, Galib'
'Sourav, Fahad Hossain'
'Jhumur, Nisat Taslum'
'Islam, Mohammad Khairul'
'Haj Hassani Sohi, Takin'
'Ferber, Peter'
'Janiak, Christoph'

_publ_section_title
;
 Dinuclear vs. mononuclear copper(ii) complexes with
 nitrophenylimino-benzylal- vs. -naphthylal-based Schiff base ligands
;
_journal_issue 39
_journal_name_full 'New Journal of Chemistry'
_journal_page_first 17106
_journal_page_last 17123
_journal_paper_doi 10.1039/D5NJ02584B
_journal_volume 49
_journal_year 2025
_chemical_formula_moiety 'C56 H44 Cu2 N8 O12'
_chemical_formula_sum 'C56 H44 Cu2 N8 O12'
_chemical_formula_weight 1148.07
_chemical_name_systematic
;
Bis{2-((Z)-(2-methyl-4-nitro-phenylimino)methyl)phenolato-\k^2^N,O}copper(II)
;
_space_group_crystal_system triclinic
_space_group_IT_number 2
_space_group_name_Hall '-P 1'
_space_group_name_H-M_alt 'P -1'
_atom_sites_solution_hydrogens geom
_atom_sites_solution_primary dual
_audit_creation_date 2025-03-18
_audit_creation_method
;
Olex2 1.5
(compiled 2025.03.04 svn.red2d20d0 for OlexSys, GUI svn.r7188)
;
_audit_update_record
;
2025-06-12 deposited with the CCDC.	2025-08-25 downloaded from the CCDC.
;
_cell_angle_alpha 106.1372(10)
_cell_angle_beta 98.9681(11)
_cell_angle_gamma 102.7552(12)
_cell_formula_units_Z 4
_cell_length_a 13.8495(2)
_cell_length_b 19.6780(3)
_cell_length_c 20.54938(19)
_cell_measurement_reflns_used 58908
_cell_measurement_temperature 150.15
_cell_measurement_theta_max 79.0320
_cell_measurement_theta_min 2.4170
_cell_volume 5103.90(13)
_computing_cell_refinement 'CrysAlisPro 1.171.41.90a (Rigaku OD, 2020)'
_computing_data_collection 'CrysAlisPro 1.171.41.90a (Rigaku OD, 2020)'
_computing_data_reduction 'CrysAlisPro 1.171.41.90a (Rigaku OD, 2020)'
_computing_molecular_graphics 'Olex2 1.5 (Dolomanov et al., 2009)'
_computing_publication_material 'Olex2 1.5 (Dolomanov et al., 2009)'
_computing_structure_refinement 'SHELXL 2014/7 (Sheldrick, 2015)'
_computing_structure_solution 'SHELXT 2014/5 (Sheldrick, 2014)'
_diffrn_ambient_environment N~2~
_diffrn_ambient_temperature 150.15
_diffrn_detector 'Hybrid Pixel Array Detector'
_diffrn_detector_area_resol_mean 10.0000
_diffrn_detector_type HyPix
_diffrn_measured_fraction_theta_full 0.999
_diffrn_measured_fraction_theta_max 0.959
_diffrn_measurement_details
;
List of Runs (angles in degrees, time in seconds):

  # Type    Start    End  Width  t~exp~   \w     \q     \k     \f   Frames
#--------------------------------------------------------------------------
  1  \w   -119.00 -28.00   0.50    0.33    --  -48.47 -76.00 119.00  182
  2  \w   -119.00 -28.00   0.50    0.33    --  -48.47 -76.00 119.00  182
  3  \w     28.00 120.00   0.50    0.33    --   48.47  76.00-114.00  184
  4  \w    -22.00  69.00   0.50    0.33    --   48.47 -76.00 119.00  182
  5  \w   -161.00 -70.00   0.50    1.31    --  -90.00 -76.00 119.00  182
  6  \w   -106.00 -18.00   0.50    1.31    --  -90.00  76.00-114.00  176
  7  \w     41.00  96.00   0.50    1.31    --  111.50 -76.00 119.00  110
  8  \w     91.00 178.00   0.50    1.31    --  111.50  76.00-114.00  174
  9  \w   -119.00 -41.00   0.50    0.33    --  -48.47-178.00 -30.00  156
 10  \w    -31.00  25.00   0.50    0.33    --  -48.47  19.00-180.00  112
 11  \w    -69.00  24.00   0.50    0.33    --  -48.47  76.00-114.00  186
 12  \w    -31.00  25.00   0.50    0.33    --  -48.47  19.00-120.00  112
 13  \w     41.00 120.00   0.50    0.33    --   48.47  38.00  90.00  158
 14  \w    -24.00  21.00   0.50    0.33    --   48.47 -19.00-180.00   90
 15  \w    -56.00 -18.00   0.50    1.31    --  -90.00  45.00-120.00   76
 16  \w    -56.00 -18.00   0.50    1.31    --  -90.00  45.00  90.00   76
 17  \w    -76.00 -18.00   0.50    1.31    --  -90.00  61.00  90.00  116
 18  \w    -56.00 -18.00   0.50    1.31    --  -90.00  45.00  30.00   76
 19  \w    -76.00 -18.00   0.50    1.31    --  -90.00  61.00  60.00  116
 20  \w   -161.00 -83.00   0.50    1.31    --  -90.00 -95.00-180.00  156
 21  \w   -161.00 -83.00   0.50    1.31    --  -90.00 -95.00-150.00  156
 22  \w     42.00 103.00   0.50    1.31    --  111.50-102.00-157.34  122
 23  \w     42.00 103.00   0.50    1.31    --  111.50-102.00-157.34  122
 24  \w     43.00 104.00   0.50    1.31    --  111.50 -97.00  17.23  122
 25  \w    106.00 177.00   0.50    1.31    --  111.50  15.00  60.00  142
 26  \w    105.00 166.00   0.50    1.31    --  111.50  15.00 -30.00  122
 27  \w     78.00 108.00   0.50    1.31    --  111.50-108.00 110.29   60
 28  \w     49.00  74.00   0.50    1.31    --  111.50-108.00 110.29   50
 29  \w     82.00 108.00   0.50    1.31    --  111.50-125.00 -30.00   52
 30  \w     45.00 105.00   0.50    1.31    --  111.50 -95.00-120.00  120
 31  \w     43.00  79.00   0.50    1.31    --  111.50-125.00 -30.00   72
 32  \w    104.00 178.00   0.50    1.31    --  111.50  30.00-180.00  148
 33  \w    126.00 166.00   0.50    1.31    --  111.50  30.00-150.00   80
 34  \w     48.00 103.00   0.50    1.31    --  111.50 -95.00 150.00  110
 35  \w     81.00 107.00   0.50    1.31    --  111.50-102.00 -43.56   52
 36  \w    112.00 153.00   0.50    1.31    --  111.50  15.00 150.00   82
 37  \w     42.00  99.00   0.50    1.31    --  111.50 -95.00-150.00  114
 38  \w     93.00 175.00   0.50    1.31    --  111.50  77.00 150.00  164
 39  \w     80.00 105.00   0.50    1.31    --  111.50 -95.00 -30.00   50
 40  \w     51.00  76.00   0.50    1.31    --  111.50 -95.00 -30.00   50
 41  \w     41.00 105.00   0.50    1.31    --  111.50 -95.00  90.00  128
 42  \w    104.00 162.00   0.50    1.31    --  111.50  30.00-120.00  116
 43  \w     82.00 110.00   0.50    1.31    --  111.50-125.00  90.00   56
 44  \w     79.00 104.00   0.50    1.31    --  111.50 -95.00 120.00   50
 45  \w     41.00  67.00   0.50    1.31    --  111.50 -95.00  60.00   52
 46  \w     80.00 105.00   0.50    1.31    --  111.50 -95.00  60.00   50
 47  \w     77.00 106.00   0.50    1.31    --  111.50-103.00  -3.62   58
 48  \w     43.00  85.00   0.50    1.31    --  111.50 -77.00-120.00   84
 49  \w     41.00  67.00   0.50    1.31    --  111.50 -95.00   0.00   52
 50  \w     42.00  68.00   0.50    1.31    --  111.50-103.00  -3.62   52
 51  \w     42.00  74.00   0.50    1.31    --  111.50-102.00 -43.56   64
;
_diffrn_measurement_device 'four-circle diffractometer'
_diffrn_measurement_device_type 'XtaLAB Synergy, Dualflex, HyPix'
_diffrn_measurement_method '\w scans'
_diffrn_orient_matrix_type 'CrysAlisPro convention (1999,Acta A55,543-557)'
_diffrn_orient_matrix_UB_11 0.0666851000
_diffrn_orient_matrix_UB_12 0.0606990000
_diffrn_orient_matrix_UB_13 0.0668863000
_diffrn_orient_matrix_UB_21 -0.0847330000
_diffrn_orient_matrix_UB_22 0.0392429000
_diffrn_orient_matrix_UB_23 0.0028698000
_diffrn_orient_matrix_UB_31 -0.0460454000
_diffrn_orient_matrix_UB_32 -0.0444490000
_diffrn_orient_matrix_UB_33 0.0442147000
_diffrn_radiation_monochromator mirror
_diffrn_radiation_probe x-ray
_diffrn_radiation_type CuK\a
_diffrn_radiation_wavelength 1.54184
_diffrn_reflns_av_R_equivalents 0.0471
_diffrn_reflns_av_unetI/netI 0.0321
_diffrn_reflns_Laue_measured_fraction_full 0.999
_diffrn_reflns_Laue_measured_fraction_max 0.959
_diffrn_reflns_limit_h_max 17
_diffrn_reflns_limit_h_min -17
_diffrn_reflns_limit_k_max 25
_diffrn_reflns_limit_k_min -25
_diffrn_reflns_limit_l_max 26
_diffrn_reflns_limit_l_min -21
_diffrn_reflns_number 101169
_diffrn_reflns_point_group_measured_fraction_full 0.999
_diffrn_reflns_point_group_measured_fraction_max 0.959
_diffrn_reflns_theta_full 67.684
_diffrn_reflns_theta_max 80.061
_diffrn_reflns_theta_min 2.434
_diffrn_source 'micro-focus sealed X-ray tube'
_diffrn_source_type 'PhotonJet (Cu) X-ray Source'
_exptl_absorpt_coefficient_mu 1.633
_exptl_absorpt_correction_T_max 1.000
_exptl_absorpt_correction_T_min 0.369
_exptl_absorpt_correction_type gaussian
_exptl_absorpt_process_details
;
CrysAlisPro 1.171.41.90a (Rigaku Oxford Diffraction, 2020)
Numerical absorption correction based on gaussian integration over
a multifaceted crystal model
Empirical absorption correction using spherical harmonics,
implemented in SCALE3 ABSPACK scaling algorithm.
;
_exptl_crystal_colour 'clear green'
_exptl_crystal_density_diffrn 1.494
_exptl_crystal_description block
_exptl_crystal_F_000 2360
_exptl_crystal_recrystallization_method 'Re-crystallisation from solvent: methanol'
_exptl_crystal_size_max 0.25
_exptl_crystal_size_mid 0.16
_exptl_crystal_size_min 0.13
_refine_diff_density_max 0.425
_refine_diff_density_min -0.547
_refine_diff_density_rms 0.060
_refine_ls_extinction_method none
_refine_ls_goodness_of_fit_ref 1.059
_refine_ls_hydrogen_treatment constr
_refine_ls_matrix_type full
_refine_ls_number_parameters 1413
_refine_ls_number_reflns 21404
_refine_ls_number_restraints 0
_refine_ls_restrained_S_all 1.059
_refine_ls_R_factor_all 0.0431
_refine_ls_R_factor_gt 0.0387
_refine_ls_shift/su_max 0.002
_refine_ls_shift/su_mean 0.000
_refine_ls_structure_factor_coef Fsqd
_refine_ls_weighting_details 'w=1/[\s^2^(Fo^2^)+(0.0487P)^2^+3.8803P] where P=(Fo^2^+2Fc^2^)/3'
_refine_ls_weighting_scheme calc
_refine_ls_wR_factor_gt 0.1051
_refine_ls_wR_factor_ref 0.1079
_reflns_Friedel_coverage 0.000
_reflns_number_gt 19160
_reflns_number_total 21404
_reflns_threshold_expression 'I > 2\s(I)'
_cod_data_source_file d5nj02584b2.cif
_cod_data_source_block cul128
_cod_depositor_comments 'Adding full bibliography for 7063972--7063976.cif.'
_cod_original_cell_volume 5103.87(11)
_cod_database_code 7063976
_shelx_shelxl_version_number 2014/7
_chemical_oxdiff_formula CuC27H19N4O6
_shelx_space_group_comment
;
The symmetry employed for this shelxl refinement is uniquely defined
by the following loop, which should always be used as a source of
symmetry information in preference to the above space-group names.
They are only intended as comments.
;
_cell_oxdiff_angle_alpha 106.1372(10)
_cell_oxdiff_angle_beta 98.9681(11)
_cell_oxdiff_angle_gamma 102.7552(12)
_cell_oxdiff_length_a 13.8495(2)
_cell_oxdiff_length_b 19.6780(3)
_cell_oxdiff_length_c 20.54938(19)
_cell_oxdiff_measurement_reflns_used 58908
_cell_oxdiff_volume 5103.87(11)
_shelx_estimated_absorpt_t_max 0.814
_shelx_estimated_absorpt_t_min 0.683
_reflns_odcompleteness_completeness 99.90
_reflns_odcompleteness_iscentric 1
_reflns_odcompleteness_theta 66.97
_olex2_refinement_description
;
1. Fixed Uiso
 At 1.2 times of:
  All C(H) groups
 At 1.5 times of:
  All C(H,H,H) groups
2.a Aromatic/amide H refined with riding coordinates:
 C2A(H2A), C3A(H3A), C4A(H4A), C5A(H5A), C7A(H7A), C9A(H9A), C10A(H10A),
 C12A(H12A), C16A(H16A), C17A(H17A), C18A(H18A), C19A(H19A), C21A(H21A),
 C23A(H23A), C24A(H24A), C26A(H26A), C2B(H2B), C3B(H3B), C4B(H4B), C5B(H5B),
 C7B(H7B), C9B(H9B), C10B(H10B), C12B(H12B), C16B(H16B), C17B(H17B), C18B(H18B),
  C19B(H19B), C21B(H21B), C23B(H23B), C24B(H24B), C26B(H26B), C2C(H2C),
 C2D(H2D), C3C(H3C), C3D(H3D), C4C(H4C), C4D(H4D), C5C(H5C), C5D(H5D), C7C(H7C),
  C7D(H7D), C9C(H9C), C9D(H9D), C10C(H10C), C10D(H10D), C12C(H12C), C12D(H12D),
 C16C(H16C), C16D(H16D), C17C(H17C), C17D(H17D), C18C(H18C), C18D(H18D),
 C19C(H19C), C19D(H19D), C21C(H21C), C21D(H21D), C23C(H23C), C23D(H23D),
 C24C(H24C), C24D(H24D), C26C(H26C), C26D(H26D)
2.b Idealised Me refined as rotating group:
 C14A(H14A,H14B,H14C), C28A(H28A,H28B,H28C), C14B(H14D,H14E,H14F), C28B(H28D,
 H28E,H28F), C14C(H14G,H14H,H14I), C14D(H14J,H14K,H14L), C28C(H28G,H28H,H28I),
 C28D(H28J,H28K,H28L)
;
_olex2_submission_special_instructions 'No special instructions were received'
_oxdiff_exptl_absorpt_empirical_details
;
Empirical correction (ABSPACK) includes:
- Absorption correction using spherical harmonics
- Frame scaling
;
_oxdiff_exptl_absorpt_empirical_full_max 2.137
_oxdiff_exptl_absorpt_empirical_full_min 0.668

loop_
_space_group_symop_operation_xyz
'x, y, z'
'-x, -y, -z'

loop_
_atom_site_label
_atom_site_type_symbol
_atom_site_fract_x
_atom_site_fract_y
_atom_site_fract_z
_atom_site_U_iso_or_equiv
_atom_site_adp_type
_atom_site_occupancy
_atom_site_site_symmetry_order
_atom_site_calc_flag
_atom_site_refinement_flags_posn
_atom_site_refinement_flags_adp
_atom_site_refinement_flags_occupancy
_atom_site_disorder_assembly
_atom_site_disorder_group
Cu1A Cu 0.52032(2) 0.82958(2) 0.66696(2) 0.02316(7) Uani 1 1 d . . . . .
O1A O 0.37653(10) 0.80903(7) 0.64431(7) 0.0260(3) Uani 1 1 d . . . . .
O2A O 0.99480(13) 0.98626(11) 0.58257(12) 0.0585(5) Uani 1 1 d . . . . .
O3A O 0.93967(14) 0.89376(13) 0.48790(10) 0.0588(5) Uani 1 1 d . . . . .
O4A O 0.65704(10) 0.82820(8) 0.67852(7) 0.0274(3) Uani 1 1 d . . . . .
O5A O 0.14837(14) 0.93253(10) 0.87043(10) 0.0477(4) Uani 1 1 d . . . . .
O6A O 0.10666(12) 0.81731(9) 0.86099(9) 0.0400(4) Uani 1 1 d . . . . .
N1A N 0.53599(12) 0.87970(9) 0.59454(8) 0.0243(3) Uani 1 1 d . . . . .
N2A N 0.92621(14) 0.93621(12) 0.53978(11) 0.0390(4) Uani 1 1 d . . . . .
N3A N 0.52112(12) 0.84063(9) 0.76683(8) 0.0239(3) Uani 1 1 d . . . . .
N4A N 0.16484(14) 0.87197(10) 0.85698(9) 0.0323(4) Uani 1 1 d . . . . .
C1A C 0.32167(15) 0.84105(10) 0.61110(10) 0.0247(4) Uani 1 1 d . . . . .
C2A C 0.21968(15) 0.83344(11) 0.61617(11) 0.0289(4) Uani 1 1 d . . . . .
H2A H 0.1929 0.8067 0.6444 0.035 Uiso 1 1 calc R U . . .
C3A C 0.15830(16) 0.86422(12) 0.58077(12) 0.0338(5) Uani 1 1 d . . . . .
H3A H 0.0897 0.8580 0.5847 0.041 Uiso 1 1 calc R U . . .
C4A C 0.19537(17) 0.90454(13) 0.53917(12) 0.0367(5) Uani 1 1 d . . . . .
H4A H 0.1525 0.9256 0.5151 0.044 Uiso 1 1 calc R U . . .
C5A C 0.29384(16) 0.91315(12) 0.53366(11) 0.0315(4) Uani 1 1 d . . . . .
H5A H 0.3190 0.9403 0.5052 0.038 Uiso 1 1 calc R U . . .
C6A C 0.35939(15) 0.88264(11) 0.56923(10) 0.0265(4) Uani 1 1 d . . . . .
C7A C 0.46253(15) 0.89657(10) 0.56130(10) 0.0259(4) Uani 1 1 d . . . . .
H7A H 0.4782 0.9205 0.5284 0.031 Uiso 1 1 calc R U . . .
C8A C 0.63373(15) 0.89812(11) 0.57879(10) 0.0253(4) Uani 1 1 d . . . . .
C9A C 0.64882(15) 0.85616(11) 0.51698(10) 0.0284(4) Uani 1 1 d . . . . .
H9A H 0.5933 0.8185 0.4843 0.034 Uiso 1 1 calc R U . . .
C10A C 0.74443(17) 0.86877(12) 0.50249(11) 0.0326(4) Uani 1 1 d . . . . .
H10A H 0.7557 0.8404 0.4602 0.039 Uiso 1 1 calc R U . . .
C11A C 0.82294(15) 0.92437(12) 0.55193(11) 0.0309(4) Uani 1 1 d . . . . .
C12A C 0.80858(16) 0.96798(12) 0.61325(11) 0.0311(4) Uani 1 1 d . . . . .
H12A H 0.8639 1.0067 0.6450 0.037 Uiso 1 1 calc R U . . .
C13A C 0.71320(15) 0.95502(11) 0.62831(10) 0.0276(4) Uani 1 1 d . . . . .
C14A C 0.69633(17) 0.99943(12) 0.69567(11) 0.0343(5) Uani 1 1 d . . . . .
H14A H 0.6440 1.0239 0.6859 0.051 Uiso 1 1 calc R U . . .
H14B H 0.7600 1.0366 0.7230 0.051 Uiso 1 1 calc R U . . .
H14C H 0.6739 0.9668 0.7220 0.051 Uiso 1 1 calc R U . . .
C15A C 0.71642(14) 0.82264(10) 0.73098(10) 0.0255(4) Uani 1 1 d . . . . .
C16A C 0.81223(16) 0.81188(13) 0.72319(11) 0.0340(5) Uani 1 1 d . . . . .
H16A H 0.8303 0.8083 0.6799 0.041 Uiso 1 1 calc R U . . .
C17A C 0.87972(17) 0.80648(15) 0.77682(13) 0.0422(5) Uani 1 1 d . . . . .
H17A H 0.9431 0.7985 0.7699 0.051 Uiso 1 1 calc R U . . .
C18A C 0.85599(19) 0.81257(17) 0.84144(14) 0.0485(6) Uani 1 1 d . . . . .
H18A H 0.9032 0.8093 0.8785 0.058 Uiso 1 1 calc R U . . .
C19A C 0.76415(18) 0.82322(15) 0.85077(12) 0.0415(5) Uani 1 1 d . . . . .
H19A H 0.7487 0.8280 0.8950 0.050 Uiso 1 1 calc R U . . .
C20A C 0.69156(15) 0.82730(12) 0.79640(11) 0.0295(4) Uani 1 1 d . . . . .
C21A C 0.59666(15) 0.83747(11) 0.81040(10) 0.0283(4) Uani 1 1 d . . . . .
H21A H 0.5885 0.8424 0.8564 0.034 Uiso 1 1 calc R U . . .
C22A C 0.43231(15) 0.85024(11) 0.79145(9) 0.0248(4) Uani 1 1 d . . . . .
C23A C 0.36884(17) 0.79157(11) 0.80256(11) 0.0317(4) Uani 1 1 d . . . . .
H23A H 0.3865 0.7465 0.7956 0.038 Uiso 1 1 calc R U . . .
C24A C 0.28007(17) 0.79766(12) 0.82365(12) 0.0327(4) Uani 1 1 d . . . . .
H24A H 0.2356 0.7572 0.8304 0.039 Uiso 1 1 calc R U . . .
C25A C 0.25848(15) 0.86440(11) 0.83451(10) 0.0280(4) Uani 1 1 d . . . . .
C26A C 0.32109(16) 0.92393(11) 0.82438(11) 0.0304(4) Uani 1 1 d . . . . .
H26A H 0.3040 0.9693 0.8331 0.037 Uiso 1 1 calc R U . . .
C27A C 0.40887(16) 0.91771(11) 0.80153(10) 0.0285(4) Uani 1 1 d . . . . .
C28A C 0.47575(19) 0.98045(12) 0.78709(14) 0.0407(5) Uani 1 1 d . . . . .
H28A H 0.4760 0.9662 0.7375 0.061 Uiso 1 1 calc R U . . .
H28B H 0.5453 0.9925 0.8148 0.061 Uiso 1 1 calc R U . . .
H28C H 0.4497 1.0236 0.7996 0.061 Uiso 1 1 calc R U . . .
Cu1B Cu 0.33575(2) 0.66986(2) 0.59889(2) 0.02301(7) Uani 1 1 d . . . . .
O1B O 0.47630(10) 0.69749(7) 0.59892(7) 0.0238(3) Uani 1 1 d . . . . .
O2B O -0.18326(13) 0.56541(10) 0.38048(11) 0.0515(5) Uani 1 1 d . . . . .
O3B O -0.14333(13) 0.67642(11) 0.37763(11) 0.0524(5) Uani 1 1 d . . . . .
O4B O 0.20279(10) 0.66718(8) 0.60938(7) 0.0272(3) Uani 1 1 d . . . . .
O5B O 0.76521(13) 0.52157(10) 0.68124(9) 0.0428(4) Uani 1 1 d . . . . .
O6B O 0.80788(12) 0.61194(10) 0.77811(9) 0.0421(4) Uani 1 1 d . . . . .
N1B N 0.29279(12) 0.65604(9) 0.49640(8) 0.0243(3) Uani 1 1 d . . . . .
N2B N -0.12043(14) 0.62397(11) 0.39026(10) 0.0360(4) Uani 1 1 d . . . . .
N3B N 0.36079(12) 0.61960(9) 0.67008(8) 0.0232(3) Uani 1 1 d . . . . .
N4B N 0.74609(14) 0.57094(10) 0.72442(10) 0.0329(4) Uani 1 1 d . . . . .
C1B C 0.51806(14) 0.68357(10) 0.54474(10) 0.0226(4) Uani 1 1 d . . . . .
C2B C 0.62248(15) 0.68804(10) 0.55599(10) 0.0269(4) Uani 1 1 d . . . . .
H2B H 0.6605 0.6987 0.6020 0.032 Uiso 1 1 calc R U . . .
C3B C 0.67077(16) 0.67736(11) 0.50177(11) 0.0302(4) Uani 1 1 d . . . . .
H3B H 0.7417 0.6821 0.5112 0.036 Uiso 1 1 calc R U . . .
C4B C 0.61672(16) 0.65956(11) 0.43285(11) 0.0305(4) Uani 1 1 d . . . . .
H4B H 0.6505 0.6524 0.3957 0.037 Uiso 1 1 calc R U . . .
C5B C 0.51432(15) 0.65264(11) 0.42018(10) 0.0269(4) Uani 1 1 d . . . . .
H5B H 0.4770 0.6397 0.3735 0.032 Uiso 1 1 calc R U . . .
C6B C 0.46272(15) 0.66432(10) 0.47509(10) 0.0249(4) Uani 1 1 d . . . . .
C7B C 0.35512(15) 0.65509(10) 0.45535(10) 0.0256(4) Uani 1 1 d . . . . .
H7B H 0.3271 0.6476 0.4078 0.031 Uiso 1 1 calc R U . . .
C8B C 0.18816(14) 0.64614(11) 0.46684(9) 0.0250(4) Uani 1 1 d . . . . .
C9B C 0.15904(15) 0.70536(11) 0.45488(10) 0.0278(4) Uani 1 1 d . . . . .
H9B H 0.2089 0.7505 0.4634 0.033 Uiso 1 1 calc R U . . .
C10B C 0.05737(16) 0.69876(12) 0.43047(10) 0.0307(4) Uani 1 1 d . . . . .
H10B H 0.0362 0.7393 0.4231 0.037 Uiso 1 1 calc R U . . .
C11B C -0.01261(15) 0.63159(12) 0.41713(10) 0.0292(4) Uani 1 1 d . . . . .
C12B C 0.01530(15) 0.57122(12) 0.42727(11) 0.0305(4) Uani 1 1 d . . . . .
H12B H -0.0347 0.5255 0.4163 0.037 Uiso 1 1 calc R U . . .
C13B C 0.11665(15) 0.57794(11) 0.45349(10) 0.0276(4) Uani 1 1 d . . . . .
C14B C 0.14920(17) 0.51484(12) 0.46790(12) 0.0358(5) Uani 1 1 d . . . . .
H14D H 0.2021 0.5048 0.4431 0.054 Uiso 1 1 calc R U . . .
H14E H 0.0906 0.4710 0.4520 0.054 Uiso 1 1 calc R U . . .
H14F H 0.1762 0.5274 0.5181 0.054 Uiso 1 1 calc R U . . .
C15B C 0.15609(14) 0.64575(10) 0.65348(10) 0.0245(4) Uani 1 1 d . . . . .
C16B C 0.05808(16) 0.65569(12) 0.65490(12) 0.0327(4) Uani 1 1 d . . . . .
H16B H 0.0299 0.6792 0.6252 0.039 Uiso 1 1 calc R U . . .
C17B C 0.00289(17) 0.63194(14) 0.69853(13) 0.0391(5) Uani 1 1 d . . . . .
H17B H -0.0627 0.6393 0.6982 0.047 Uiso 1 1 calc R U . . .
C18B C 0.04149(18) 0.59723(14) 0.74320(13) 0.0401(5) Uani 1 1 d . . . . .
H18B H 0.0022 0.5800 0.7723 0.048 Uiso 1 1 calc R U . . .
C19B C 0.13674(17) 0.58859(12) 0.74424(11) 0.0338(5) Uani 1 1 d . . . . .
H19B H 0.1639 0.5661 0.7753 0.041 Uiso 1 1 calc R U . . .
C20B C 0.19627(15) 0.61227(10) 0.70026(10) 0.0256(4) Uani 1 1 d . . . . .
C21B C 0.29471(15) 0.60066(10) 0.70487(10) 0.0260(4) Uani 1 1 d . . . . .
H21B H 0.3141 0.5765 0.7368 0.031 Uiso 1 1 calc R U . . .
C22B C 0.45655(15) 0.60412(10) 0.68444(10) 0.0240(4) Uani 1 1 d . . . . .
C23B C 0.52183(16) 0.63994(12) 0.74971(10) 0.0301(4) Uani 1 1 d . . . . .
H23B H 0.5007 0.6720 0.7850 0.036 Uiso 1 1 calc R U . . .
C24B C 0.61779(16) 0.62924(12) 0.76370(11) 0.0320(4) Uani 1 1 d . . . . .
H24B H 0.6633 0.6538 0.8080 0.038 Uiso 1 1 calc R U . . .
C25B C 0.64460(15) 0.58170(11) 0.71098(11) 0.0281(4) Uani 1 1 d . . . . .
C26B C 0.57913(15) 0.54389(11) 0.64611(10) 0.0270(4) Uani 1 1 d . . . . .
H26B H 0.5997 0.5105 0.6116 0.032 Uiso 1 1 calc R U . . .
C27B C 0.48344(15) 0.55491(10) 0.63172(10) 0.0249(4) Uani 1 1 d . . . . .
C28B C 0.41078(16) 0.51457(11) 0.56194(10) 0.0293(4) Uani 1 1 d . . . . .
H28D H 0.3447 0.4908 0.5686 0.044 Uiso 1 1 calc R U . . .
H28E H 0.4380 0.4771 0.5346 0.044 Uiso 1 1 calc R U . . .
H28F H 0.4022 0.5496 0.5371 0.044 Uiso 1 1 calc R U . . .
Cu1C Cu 1.20728(2) 0.17834(2) 0.83539(2) 0.02462(7) Uani 1 1 d . . . . .
Cu1D Cu 1.14637(2) 0.33534(2) 0.90050(2) 0.02308(7) Uani 1 1 d . . . . .
O1C O 1.34542(11) 0.17980(8) 0.85514(7) 0.0293(3) Uani 1 1 d . . . . .
O1D O 1.01204(10) 0.33114(8) 0.90857(7) 0.0284(3) Uani 1 1 d . . . . .
O2C O 0.70541(14) -0.00485(12) 0.88738(12) 0.0669(6) Uani 1 1 d . . . . .
O2D O 1.67006(12) 0.43503(10) 1.10857(11) 0.0501(4) Uani 1 1 d . . . . .
O3C O 0.75301(14) 0.07523(13) 0.98928(10) 0.0612(6) Uani 1 1 d . . . . .
O3D O 1.63325(13) 0.32551(10) 1.11563(10) 0.0448(4) Uani 1 1 d . . . . .
O4C O 1.08242(10) 0.20329(7) 0.83190(7) 0.0259(3) Uani 1 1 d . . . . .
O4D O 1.27104(10) 0.31958(7) 0.88164(7) 0.0253(3) Uani 1 1 d . . . . .
O5C O 1.55800(15) 0.07978(11) 0.60467(10) 0.0523(5) Uani 1 1 d . . . . .
O5D O 0.72199(12) 0.47828(10) 0.81400(9) 0.0404(4) Uani 1 1 d . . . . .
O6C O 1.59812(14) 0.19488(11) 0.61462(11) 0.0533(5) Uani 1 1 d . . . . .
O6D O 0.67770(12) 0.38203(11) 0.72172(9) 0.0457(4) Uani 1 1 d . . . . .
N1C N 1.17096(13) 0.11919(9) 0.89776(8) 0.0260(3) Uani 1 1 d . . . . .
N1D N 1.19250(12) 0.34082(9) 0.99942(8) 0.0247(3) Uani 1 1 d . . . . .
N2C N 0.77066(14) 0.04362(11) 0.93428(11) 0.0394(4) Uani 1 1 d . . . . .
N2D N 1.60865(13) 0.37650(10) 1.10076(9) 0.0312(4) Uani 1 1 d . . . . .
N3C N 1.20419(13) 0.17110(9) 0.73493(8) 0.0247(3) Uani 1 1 d . . . . .
N3D N 1.12950(12) 0.38577(9) 0.82852(8) 0.0232(3) Uani 1 1 d . . . . .
N4C N 1.54446(15) 0.14100(12) 0.62313(10) 0.0374(4) Uani 1 1 d . . . . .
N4D N 0.74145(13) 0.42775(11) 0.77243(10) 0.0328(4) Uani 1 1 d . . . . .
C1C C 1.39264(15) 0.15616(10) 0.90027(10) 0.0266(4) Uani 1 1 d . . . . .
C1D C 0.96950(15) 0.32152(10) 0.95867(10) 0.0256(4) Uani 1 1 d . . . . .
C2C C 1.50031(16) 0.17167(12) 0.91223(12) 0.0356(5) Uani 1 1 d . . . . .
H2C H 1.5354 0.1996 0.8878 0.043 Uiso 1 1 calc R U . . .
C2D C 0.86283(16) 0.30996(12) 0.94783(12) 0.0322(4) Uani 1 1 d . . . . .
H2D H 0.8249 0.3079 0.9043 0.039 Uiso 1 1 calc R U . . .
C3C C 1.55482(18) 0.14725(14) 0.95822(14) 0.0419(5) Uani 1 1 d . . . . .
H3C H 1.6268 0.1588 0.9653 0.050 Uiso 1 1 calc R U . . .
C3D C 0.81312(17) 0.30167(13) 0.99938(14) 0.0394(5) Uani 1 1 d . . . . .
H3D H 0.7415 0.2939 0.9909 0.047 Uiso 1 1 calc R U . . .
C4C C 1.50542(19) 0.10524(14) 0.99503(14) 0.0429(5) Uani 1 1 d . . . . .
H4C H 1.5434 0.0880 1.0264 0.051 Uiso 1 1 calc R U . . .
C4D C 0.8673(2) 0.30462(16) 1.06421(15) 0.0467(6) Uani 1 1 d . . . . .
H4D H 0.8327 0.2995 1.0998 0.056 Uiso 1 1 calc R U . . .
C5C C 1.40189(18) 0.08966(12) 0.98500(12) 0.0354(5) Uani 1 1 d . . . . .
H5C H 1.3684 0.0611 1.0096 0.042 Uiso 1 1 calc R U . . .
C5D C 0.97008(19) 0.31492(14) 1.07576(13) 0.0413(5) Uani 1 1 d . . . . .
H5D H 1.0065 0.3167 1.1197 0.050 Uiso 1 1 calc R U . . .
C6C C 1.34346(16) 0.11495(11) 0.93898(10) 0.0280(4) Uani 1 1 d . . . . .
C6D C 1.02381(16) 0.32308(11) 1.02381(11) 0.0284(4) Uani 1 1 d . . . . .
C7C C 1.23631(15) 0.09856(10) 0.93443(10) 0.0268(4) Uani 1 1 d . . . . .
H7C H 1.2104 0.0695 0.9611 0.032 Uiso 1 1 calc R U . . .
C7D C 1.13139(16) 0.33435(11) 1.04077(10) 0.0276(4) Uani 1 1 d . . . . .
H7D H 1.1612 0.3374 1.0867 0.033 Uiso 1 1 calc R U . . .
C8C C 1.06787(15) 0.09910(11) 0.90509(11) 0.0281(4) Uani 1 1 d . . . . .
C8D C 1.29812(14) 0.35091(11) 1.02617(9) 0.0242(4) Uani 1 1 d . . . . .
C9C C 1.04588(17) 0.13456(13) 0.96712(11) 0.0373(5) Uani 1 1 d . . . . .
H9C H 1.0987 0.1711 1.0031 0.045 Uiso 1 1 calc R U . . .
C9D C 1.33036(16) 0.29170(11) 1.03602(10) 0.0281(4) Uani 1 1 d . . . . .
H9D H 1.2817 0.2457 1.0264 0.034 Uiso 1 1 calc R U . . .
C10C C 0.94808(18) 0.11747(14) 0.97746(12) 0.0403(5) Uani 1 1 d . . . . .
H10C H 0.9325 0.1419 1.0197 0.048 Uiso 1 1 calc R U . . .
C10D C 1.43215(16) 0.29881(11) 1.05958(10) 0.0288(4) Uani 1 1 d . . . . .
H10D H 1.4546 0.2583 1.0660 0.035 Uiso 1 1 calc R U . . .
C11C C 0.87430(16) 0.06354(12) 0.92392(12) 0.0333(4) Uani 1 1 d . . . . .
C11D C 1.50064(15) 0.36709(11) 1.07363(10) 0.0268(4) Uani 1 1 d . . . . .
C12C C 0.89433(16) 0.02756(12) 0.86131(12) 0.0334(4) Uani 1 1 d . . . . .
H12C H 0.8413 -0.0096 0.8259 0.040 Uiso 1 1 calc R U . . .
C12D C 1.47053(15) 0.42665(11) 1.06360(10) 0.0279(4) Uani 1 1 d . . . . .
H12D H 1.5197 0.4725 1.0737 0.033 Uiso 1 1 calc R U . . .
C13C C 0.99199(16) 0.04581(11) 0.85028(11) 0.0291(4) Uani 1 1 d . . . . .
C13D C 1.36834(15) 0.41933(11) 1.03870(10) 0.0257(4) Uani 1 1 d . . . . .
C14C C 1.01412(18) 0.00894(12) 0.78217(11) 0.0368(5) Uani 1 1 d . . . . .
H14G H 1.0320 0.0451 0.7584 0.055 Uiso 1 1 calc R U . . .
H14H H 0.9538 -0.0305 0.7530 0.055 Uiso 1 1 calc R U . . .
H14I H 1.0711 -0.0119 0.7906 0.055 Uiso 1 1 calc R U . . .
C14D C 1.33399(16) 0.48227(11) 1.02484(12) 0.0323(4) Uani 1 1 d . . . . .
H14J H 1.3922 0.5263 1.0400 0.049 Uiso 1 1 calc R U . . .
H14K H 1.2820 0.4921 1.0506 0.049 Uiso 1 1 calc R U . . .
H14L H 1.3054 0.4695 0.9749 0.049 Uiso 1 1 calc R U . . .
C15C C 1.01013(15) 0.18939(10) 0.77615(10) 0.0245(4) Uani 1 1 d . . . . .
C15D C 1.32999(14) 0.35268(10) 0.84877(9) 0.0239(4) Uani 1 1 d . . . . .
C16C C 0.91117(15) 0.19014(11) 0.78393(11) 0.0287(4) Uani 1 1 d . . . . .
H16C H 0.8972 0.1985 0.8289 0.034 Uiso 1 1 calc R U . . .
C16D C 1.43174(15) 0.34899(11) 0.85664(11) 0.0287(4) Uani 1 1 d . . . . .
H16D H 1.4561 0.3241 0.8864 0.034 Uiso 1 1 calc R U . . .
C17C C 0.83430(16) 0.17896(11) 0.72755(12) 0.0326(4) Uani 1 1 d . . . . .
H17C H 0.7688 0.1815 0.7345 0.039 Uiso 1 1 calc R U . . .
C17D C 1.49622(15) 0.38079(12) 0.82199(11) 0.0315(4) Uani 1 1 d . . . . .
H17D H 1.5642 0.3773 0.8283 0.038 Uiso 1 1 calc R U . . .
C18C C 0.85071(17) 0.16386(12) 0.66007(11) 0.0346(5) Uani 1 1 d . . . . .
H18C H 0.7969 0.1558 0.6215 0.042 Uiso 1 1 calc R U . . .
C18D C 1.46382(16) 0.41809(12) 0.77770(11) 0.0327(4) Uani 1 1 d . . . . .
H18D H 1.5088 0.4398 0.7539 0.039 Uiso 1 1 calc R U . . .
C19C C 0.94553(16) 0.16101(11) 0.65079(10) 0.0301(4) Uani 1 1 d . . . . .
H19C H 0.9569 0.1502 0.6051 0.036 Uiso 1 1 calc R U . . .
C19D C 1.36538(16) 0.42259(11) 0.76942(11) 0.0302(4) Uani 1 1 d . . . . .
H19D H 1.3424 0.4474 0.7391 0.036 Uiso 1 1 calc R U . . .
C20C C 1.02734(15) 0.17383(10) 0.70774(10) 0.0258(4) Uani 1 1 d . . . . .
C20D C 1.29731(15) 0.39144(10) 0.80469(10) 0.0250(4) Uani 1 1 d . . . . .
C21C C 1.12355(16) 0.16882(10) 0.69187(10) 0.0266(4) Uani 1 1 d . . . . .
H21C H 1.1285 0.1633 0.6452 0.032 Uiso 1 1 calc R U . . .
C21D C 1.19800(15) 0.40297(10) 0.79536(10) 0.0254(4) Uani 1 1 d . . . . .
H21D H 1.1810 0.4255 0.7615 0.030 Uiso 1 1 calc R U . . .
C22C C 1.29092(15) 0.16350(11) 0.70733(9) 0.0247(4) Uani 1 1 d . . . . .
C22D C 1.03469(15) 0.40177(10) 0.81176(10) 0.0247(4) Uani 1 1 d . . . . .
C23C C 1.35063(16) 0.22305(11) 0.69470(10) 0.0284(4) Uani 1 1 d . . . . .
H23C H 1.3328 0.2682 0.7038 0.034 Uiso 1 1 calc R U . . .
C23D C 0.96586(15) 0.35787(11) 0.75003(10) 0.0276(4) Uani 1 1 d . . . . .
H23D H 0.9850 0.3216 0.7173 0.033 Uiso 1 1 calc R U . . .
C24C C 1.43615(16) 0.21677(12) 0.66889(10) 0.0305(4) Uani 1 1 d . . . . .
H24C H 1.4786 0.2575 0.6612 0.037 Uiso 1 1 calc R U . . .
C24D C 0.86894(16) 0.36668(12) 0.73581(11) 0.0308(4) Uani 1 1 d . . . . .
H24D H 0.8206 0.3366 0.6939 0.037 Uiso 1 1 calc R U . . .
C25C C 1.45787(16) 0.14973(12) 0.65469(10) 0.0297(4) Uani 1 1 d . . . . .
C25D C 0.84507(15) 0.42055(11) 0.78462(11) 0.0271(4) Uani 1 1 d . . . . .
C26C C 1.39885(17) 0.08974(11) 0.66662(11) 0.0311(4) Uani 1 1 d . . . . .
H26C H 1.4158 0.0443 0.6557 0.037 Uiso 1 1 calc R U . . .
C26D C 0.91445(15) 0.46692(11) 0.84552(11) 0.0288(4) Uani 1 1 d . . . . .
H26D H 0.8959 0.5048 0.8768 0.035 Uiso 1 1 calc R U . . .
C27C C 1.31523(16) 0.09607(11) 0.69444(10) 0.0292(4) Uani 1 1 d . . . . .
C27D C 1.01099(15) 0.45781(11) 0.86060(11) 0.0285(4) Uani 1 1 d . . . . .
C28C C 1.24983(19) 0.03233(12) 0.70846(13) 0.0376(5) Uani 1 1 d . . . . .
H28G H 1.2486 0.0463 0.7579 0.056 Uiso 1 1 calc R U . . .
H28H H 1.2778 -0.0099 0.6964 0.056 Uiso 1 1 calc R U . . .
H28I H 1.1804 0.0191 0.6802 0.056 Uiso 1 1 calc R U . . .
C28D C 1.08590(17) 0.50494(13) 0.92783(12) 0.0385(5) Uani 1 1 d . . . . .
H28J H 1.0581 0.5436 0.9526 0.058 Uiso 1 1 calc R U . . .
H28K H 1.1500 0.5276 0.9179 0.058 Uiso 1 1 calc R U . . .
H28L H 1.0985 0.4743 0.9568 0.058 Uiso 1 1 calc R U . . .

loop_
_atom_site_aniso_label
_atom_site_aniso_U_11
_atom_site_aniso_U_22
_atom_site_aniso_U_33
_atom_site_aniso_U_23
_atom_site_aniso_U_13
_atom_site_aniso_U_12
Cu1A 0.02027(14) 0.02811(14) 0.02019(13) 0.00852(11) 0.00392(10) 0.00457(11)
O1A 0.0222(6) 0.0294(7) 0.0258(7) 0.0098(5) 0.0039(5) 0.0059(5)
O2A 0.0275(9) 0.0577(11) 0.0783(14) 0.0112(10) 0.0139(9) 0.0010(8)
O3A 0.0358(10) 0.0983(16) 0.0415(10) 0.0158(10) 0.0186(8) 0.0189(10)
O4A 0.0233(7) 0.0352(7) 0.0227(6) 0.0101(6) 0.0037(5) 0.0062(6)
O5A 0.0487(10) 0.0449(9) 0.0649(12) 0.0227(9) 0.0285(9) 0.0267(8)
O6A 0.0318(8) 0.0463(9) 0.0493(10) 0.0220(8) 0.0178(7) 0.0115(7)
N1A 0.0219(8) 0.0267(8) 0.0224(8) 0.0084(6) 0.0038(6) 0.0032(6)
N2A 0.0283(9) 0.0526(12) 0.0419(11) 0.0230(9) 0.0118(8) 0.0102(8)
N3A 0.0244(8) 0.0247(7) 0.0215(7) 0.0070(6) 0.0060(6) 0.0047(6)
N4A 0.0317(9) 0.0392(10) 0.0318(9) 0.0152(8) 0.0104(7) 0.0146(8)
C1A 0.0248(9) 0.0241(9) 0.0211(9) 0.0032(7) 0.0019(7) 0.0065(7)
C2A 0.0245(9) 0.0284(9) 0.0300(10) 0.0049(8) 0.0060(8) 0.0060(8)
C3A 0.0247(10) 0.0349(11) 0.0374(11) 0.0041(9) 0.0044(8) 0.0111(8)
C4A 0.0337(11) 0.0408(12) 0.0337(11) 0.0090(9) 0.0003(9) 0.0158(9)
C5A 0.0328(11) 0.0324(10) 0.0275(10) 0.0085(8) 0.0017(8) 0.0106(8)
C6A 0.0259(9) 0.0273(9) 0.0226(9) 0.0045(7) 0.0023(7) 0.0066(7)
C7A 0.0299(10) 0.0262(9) 0.0199(9) 0.0070(7) 0.0046(7) 0.0058(7)
C8A 0.0241(9) 0.0283(9) 0.0248(9) 0.0130(8) 0.0052(7) 0.0044(7)
C9A 0.0271(10) 0.0336(10) 0.0224(9) 0.0102(8) 0.0043(7) 0.0038(8)
C10A 0.0333(11) 0.0389(11) 0.0264(10) 0.0125(9) 0.0092(8) 0.0079(9)
C11A 0.0248(10) 0.0384(11) 0.0345(11) 0.0191(9) 0.0097(8) 0.0077(8)
C12A 0.0269(10) 0.0315(10) 0.0322(10) 0.0129(8) 0.0036(8) 0.0018(8)
C13A 0.0281(10) 0.0263(9) 0.0268(10) 0.0098(8) 0.0049(8) 0.0037(8)
C14A 0.0339(11) 0.0288(10) 0.0313(11) 0.0028(8) 0.0060(9) 0.0010(8)
C15A 0.0210(9) 0.0249(9) 0.0259(9) 0.0072(7) 0.0013(7) 0.0015(7)
C16A 0.0247(10) 0.0444(12) 0.0294(10) 0.0095(9) 0.0044(8) 0.0074(9)
C17A 0.0244(10) 0.0629(15) 0.0414(13) 0.0183(11) 0.0064(9) 0.0153(10)
C18A 0.0319(12) 0.0788(19) 0.0402(13) 0.0274(13) 0.0022(10) 0.0199(12)
C19A 0.0334(12) 0.0665(16) 0.0298(11) 0.0233(11) 0.0065(9) 0.0151(11)
C20A 0.0254(10) 0.0349(10) 0.0269(10) 0.0118(8) 0.0046(8) 0.0050(8)
C21A 0.0282(10) 0.0338(10) 0.0212(9) 0.0099(8) 0.0052(7) 0.0047(8)
C22A 0.0279(9) 0.0274(9) 0.0183(8) 0.0062(7) 0.0055(7) 0.0073(7)
C23A 0.0374(11) 0.0271(10) 0.0375(11) 0.0135(9) 0.0175(9) 0.0125(8)
C24A 0.0351(11) 0.0313(10) 0.0380(11) 0.0157(9) 0.0175(9) 0.0096(8)
C25A 0.0280(10) 0.0351(10) 0.0233(9) 0.0099(8) 0.0090(8) 0.0111(8)
C26A 0.0365(11) 0.0242(9) 0.0307(10) 0.0071(8) 0.0102(8) 0.0093(8)
C27A 0.0311(10) 0.0248(9) 0.0274(10) 0.0067(8) 0.0076(8) 0.0049(8)
C28A 0.0391(12) 0.0274(10) 0.0582(15) 0.0143(10) 0.0194(11) 0.0082(9)
Cu1B 0.02008(13) 0.02841(14) 0.02111(14) 0.01014(11) 0.00525(10) 0.00485(11)
O1B 0.0208(6) 0.0267(6) 0.0219(6) 0.0068(5) 0.0053(5) 0.0039(5)
O2B 0.0258(8) 0.0508(10) 0.0662(12) 0.0135(9) 0.0005(8) 0.0017(7)
O3B 0.0331(9) 0.0602(11) 0.0663(12) 0.0254(10) 0.0018(8) 0.0179(8)
O4B 0.0222(6) 0.0338(7) 0.0283(7) 0.0154(6) 0.0067(5) 0.0059(5)
O5B 0.0398(9) 0.0552(10) 0.0434(9) 0.0174(8) 0.0168(7) 0.0260(8)
O6B 0.0275(8) 0.0583(10) 0.0392(9) 0.0160(8) 0.0040(7) 0.0119(7)
N1B 0.0226(8) 0.0263(8) 0.0217(7) 0.0085(6) 0.0033(6) 0.0026(6)
N2B 0.0257(9) 0.0460(11) 0.0322(9) 0.0092(8) 0.0033(7) 0.0086(8)
N3B 0.0245(8) 0.0248(7) 0.0202(7) 0.0073(6) 0.0047(6) 0.0068(6)
N4B 0.0294(9) 0.0416(10) 0.0351(10) 0.0181(8) 0.0125(8) 0.0138(8)
C1B 0.0220(9) 0.0213(8) 0.0256(9) 0.0087(7) 0.0085(7) 0.0042(7)
C2B 0.0261(10) 0.0251(9) 0.0268(9) 0.0054(7) 0.0058(8) 0.0061(7)
C3B 0.0240(9) 0.0289(10) 0.0380(11) 0.0102(8) 0.0098(8) 0.0069(8)
C4B 0.0325(11) 0.0297(10) 0.0324(10) 0.0106(8) 0.0149(8) 0.0093(8)
C5B 0.0314(10) 0.0262(9) 0.0242(9) 0.0097(8) 0.0089(8) 0.0065(8)
C6B 0.0251(9) 0.0242(9) 0.0266(9) 0.0107(7) 0.0077(7) 0.0044(7)
C7B 0.0275(10) 0.0271(9) 0.0214(9) 0.0096(7) 0.0045(7) 0.0046(7)
C8B 0.0230(9) 0.0316(10) 0.0173(8) 0.0073(7) 0.0025(7) 0.0036(7)
C9B 0.0272(10) 0.0292(9) 0.0236(9) 0.0094(8) 0.0024(7) 0.0026(8)
C10B 0.0312(10) 0.0342(10) 0.0256(10) 0.0102(8) 0.0041(8) 0.0086(8)
C11B 0.0243(10) 0.0390(11) 0.0215(9) 0.0071(8) 0.0026(7) 0.0084(8)
C12B 0.0251(10) 0.0328(10) 0.0272(10) 0.0068(8) 0.0034(8) 0.0007(8)
C13B 0.0281(10) 0.0293(10) 0.0221(9) 0.0077(8) 0.0042(7) 0.0037(8)
C14B 0.0325(11) 0.0289(10) 0.0408(12) 0.0116(9) 0.0019(9) 0.0021(8)
C15B 0.0223(9) 0.0227(8) 0.0240(9) 0.0041(7) 0.0059(7) 0.0013(7)
C16B 0.0249(10) 0.0377(11) 0.0359(11) 0.0138(9) 0.0077(8) 0.0069(8)
C17B 0.0262(11) 0.0516(13) 0.0419(12) 0.0166(11) 0.0140(9) 0.0098(10)
C18B 0.0340(12) 0.0527(14) 0.0403(12) 0.0212(11) 0.0197(10) 0.0101(10)
C19B 0.0356(11) 0.0394(11) 0.0310(11) 0.0162(9) 0.0137(9) 0.0091(9)
C20B 0.0260(9) 0.0249(9) 0.0237(9) 0.0059(7) 0.0070(7) 0.0042(7)
C21B 0.0305(10) 0.0256(9) 0.0210(9) 0.0089(7) 0.0054(7) 0.0049(7)
C22B 0.0253(9) 0.0256(9) 0.0249(9) 0.0119(7) 0.0074(7) 0.0088(7)
C23B 0.0316(10) 0.0353(10) 0.0236(9) 0.0063(8) 0.0067(8) 0.0135(8)
C24B 0.0306(10) 0.0392(11) 0.0246(10) 0.0073(8) 0.0031(8) 0.0124(9)
C25B 0.0238(9) 0.0336(10) 0.0312(10) 0.0150(8) 0.0085(8) 0.0094(8)
C26B 0.0301(10) 0.0273(9) 0.0281(10) 0.0106(8) 0.0120(8) 0.0110(8)
C27B 0.0280(10) 0.0232(9) 0.0243(9) 0.0100(7) 0.0070(7) 0.0048(7)
C28B 0.0322(10) 0.0274(9) 0.0257(10) 0.0052(8) 0.0064(8) 0.0073(8)
Cu1C 0.02390(14) 0.02991(15) 0.02123(14) 0.01032(11) 0.00525(11) 0.00726(11)
Cu1D 0.01979(13) 0.02904(14) 0.01905(13) 0.00670(11) 0.00469(10) 0.00540(11)
O1C 0.0267(7) 0.0348(7) 0.0312(7) 0.0162(6) 0.0083(6) 0.0098(6)
O1D 0.0225(7) 0.0376(7) 0.0222(6) 0.0069(6) 0.0056(5) 0.0057(6)
O2C 0.0300(9) 0.0655(13) 0.0753(14) -0.0043(11) 0.0097(9) -0.0093(9)
O2D 0.0272(8) 0.0412(9) 0.0759(13) 0.0217(9) 0.0004(8) 0.0025(7)
O3C 0.0339(10) 0.0935(16) 0.0484(11) 0.0169(11) 0.0148(8) 0.0064(10)
O3D 0.0335(8) 0.0496(10) 0.0580(11) 0.0291(9) 0.0034(8) 0.0153(7)
O4C 0.0247(7) 0.0286(7) 0.0213(6) 0.0066(5) 0.0024(5) 0.0053(5)
O4D 0.0234(6) 0.0301(7) 0.0238(6) 0.0093(5) 0.0080(5) 0.0082(5)
O5C 0.0607(12) 0.0605(11) 0.0590(11) 0.0291(9) 0.0332(10) 0.0372(10)
O5D 0.0310(8) 0.0533(10) 0.0454(9) 0.0197(8) 0.0148(7) 0.0198(7)
O6C 0.0434(10) 0.0574(11) 0.0674(12) 0.0254(10) 0.0295(9) 0.0123(8)
O6D 0.0260(8) 0.0699(12) 0.0355(9) 0.0133(8) 0.0007(7) 0.0113(8)
N1C 0.0262(8) 0.0272(8) 0.0229(8) 0.0087(6) 0.0056(6) 0.0034(6)
N1D 0.0242(8) 0.0257(8) 0.0218(8) 0.0068(6) 0.0047(6) 0.0040(6)
N2C 0.0283(9) 0.0451(11) 0.0448(11) 0.0189(9) 0.0074(8) 0.0052(8)
N2D 0.0277(9) 0.0366(9) 0.0295(9) 0.0112(7) 0.0055(7) 0.0093(7)
N3C 0.0286(8) 0.0244(8) 0.0219(8) 0.0083(6) 0.0066(6) 0.0075(6)
N3D 0.0225(8) 0.0249(7) 0.0214(7) 0.0057(6) 0.0046(6) 0.0076(6)
N4C 0.0375(10) 0.0517(12) 0.0309(9) 0.0177(9) 0.0133(8) 0.0189(9)
N4D 0.0256(9) 0.0456(10) 0.0335(9) 0.0199(8) 0.0095(7) 0.0113(8)
C1C 0.0274(10) 0.0241(9) 0.0263(9) 0.0059(7) 0.0038(8) 0.0075(7)
C1D 0.0250(9) 0.0201(8) 0.0290(10) 0.0040(7) 0.0102(8) 0.0032(7)
C2C 0.0280(11) 0.0363(11) 0.0433(12) 0.0150(10) 0.0076(9) 0.0082(9)
C2D 0.0237(10) 0.0321(10) 0.0345(11) 0.0042(8) 0.0071(8) 0.0034(8)
C3C 0.0301(11) 0.0436(13) 0.0521(14) 0.0179(11) 0.0029(10) 0.0121(10)
C3D 0.0258(10) 0.0401(12) 0.0542(14) 0.0163(11) 0.0173(10) 0.0059(9)
C4C 0.0375(12) 0.0445(13) 0.0473(14) 0.0198(11) -0.0026(10) 0.0151(10)
C4D 0.0424(13) 0.0621(16) 0.0557(15) 0.0354(13) 0.0302(12) 0.0206(12)
C5C 0.0380(12) 0.0346(11) 0.0358(11) 0.0167(9) 0.0049(9) 0.0103(9)
C5D 0.0416(13) 0.0572(15) 0.0423(13) 0.0304(12) 0.0224(10) 0.0210(11)
C6C 0.0307(10) 0.0239(9) 0.0265(9) 0.0067(8) 0.0030(8) 0.0065(8)
C6D 0.0301(10) 0.0286(9) 0.0292(10) 0.0109(8) 0.0112(8) 0.0086(8)
C7C 0.0309(10) 0.0244(9) 0.0243(9) 0.0095(7) 0.0046(8) 0.0056(7)
C7D 0.0322(10) 0.0314(10) 0.0229(9) 0.0116(8) 0.0100(8) 0.0100(8)
C8C 0.0274(10) 0.0288(9) 0.0279(10) 0.0124(8) 0.0059(8) 0.0035(8)
C8D 0.0234(9) 0.0291(9) 0.0170(8) 0.0062(7) 0.0016(7) 0.0047(7)
C9C 0.0293(11) 0.0438(12) 0.0274(10) 0.0049(9) 0.0043(8) -0.0024(9)
C9D 0.0308(10) 0.0253(9) 0.0240(9) 0.0073(7) 0.0023(8) 0.0030(8)
C10C 0.0328(12) 0.0493(13) 0.0317(11) 0.0080(10) 0.0100(9) 0.0021(10)
C10D 0.0329(10) 0.0289(10) 0.0243(9) 0.0088(8) 0.0045(8) 0.0092(8)
C11C 0.0267(10) 0.0367(11) 0.0362(11) 0.0166(9) 0.0073(8) 0.0024(8)
C11D 0.0258(9) 0.0323(10) 0.0197(9) 0.0069(7) 0.0027(7) 0.0068(8)
C12C 0.0293(10) 0.0293(10) 0.0351(11) 0.0105(9) -0.0002(8) 0.0007(8)
C12D 0.0277(10) 0.0263(9) 0.0252(9) 0.0068(8) 0.0028(8) 0.0028(8)
C13C 0.0318(10) 0.0253(9) 0.0282(10) 0.0101(8) 0.0044(8) 0.0040(8)
C13D 0.0270(9) 0.0260(9) 0.0212(9) 0.0055(7) 0.0040(7) 0.0051(7)
C14C 0.0359(12) 0.0347(11) 0.0300(11) 0.0041(9) 0.0031(9) 0.0016(9)
C14D 0.0287(10) 0.0267(10) 0.0369(11) 0.0090(8) 0.0009(8) 0.0047(8)
C15C 0.0251(9) 0.0211(8) 0.0229(9) 0.0062(7) 0.0010(7) 0.0020(7)
C15D 0.0216(9) 0.0259(9) 0.0202(8) 0.0031(7) 0.0060(7) 0.0034(7)
C16C 0.0271(10) 0.0266(9) 0.0275(10) 0.0056(8) 0.0043(8) 0.0034(8)
C16D 0.0234(9) 0.0308(10) 0.0282(10) 0.0063(8) 0.0036(8) 0.0061(8)
C17C 0.0233(10) 0.0301(10) 0.0374(11) 0.0061(9) 0.0020(8) 0.0030(8)
C17D 0.0204(9) 0.0354(10) 0.0338(11) 0.0055(9) 0.0080(8) 0.0043(8)
C18C 0.0325(11) 0.0328(10) 0.0307(11) 0.0080(9) -0.0049(8) 0.0049(8)
C18D 0.0269(10) 0.0344(10) 0.0348(11) 0.0092(9) 0.0128(8) 0.0033(8)
C19C 0.0351(11) 0.0278(9) 0.0220(9) 0.0053(8) -0.0014(8) 0.0067(8)
C19D 0.0311(10) 0.0291(10) 0.0312(10) 0.0114(8) 0.0100(8) 0.0060(8)
C20C 0.0289(10) 0.0225(9) 0.0240(9) 0.0071(7) 0.0029(8) 0.0063(7)
C20D 0.0236(9) 0.0257(9) 0.0236(9) 0.0052(7) 0.0069(7) 0.0054(7)
C21C 0.0332(10) 0.0257(9) 0.0202(9) 0.0080(7) 0.0049(8) 0.0070(8)
C21D 0.0269(9) 0.0262(9) 0.0232(9) 0.0086(7) 0.0059(7) 0.0068(7)
C22C 0.0289(10) 0.0277(9) 0.0167(8) 0.0060(7) 0.0055(7) 0.0076(7)
C22D 0.0241(9) 0.0269(9) 0.0260(9) 0.0108(8) 0.0080(7) 0.0084(7)
C23C 0.0364(11) 0.0267(9) 0.0232(9) 0.0090(8) 0.0085(8) 0.0087(8)
C23D 0.0298(10) 0.0320(10) 0.0230(9) 0.0089(8) 0.0070(8) 0.0118(8)
C24C 0.0335(11) 0.0322(10) 0.0260(10) 0.0118(8) 0.0079(8) 0.0059(8)
C24D 0.0284(10) 0.0375(11) 0.0249(10) 0.0107(8) 0.0025(8) 0.0076(8)
C25C 0.0304(10) 0.0394(11) 0.0219(9) 0.0105(8) 0.0084(8) 0.0126(8)
C25D 0.0220(9) 0.0339(10) 0.0299(10) 0.0158(8) 0.0071(8) 0.0090(8)
C26C 0.0383(11) 0.0299(10) 0.0268(10) 0.0077(8) 0.0094(8) 0.0136(9)
C26D 0.0268(10) 0.0282(9) 0.0325(10) 0.0091(8) 0.0094(8) 0.0094(8)
C27C 0.0346(11) 0.0259(9) 0.0251(9) 0.0068(8) 0.0054(8) 0.0073(8)
C27D 0.0260(10) 0.0278(9) 0.0288(10) 0.0066(8) 0.0062(8) 0.0054(8)
C28C 0.0445(13) 0.0264(10) 0.0437(13) 0.0114(9) 0.0166(10) 0.0090(9)
C28D 0.0283(11) 0.0344(11) 0.0380(12) -0.0051(9) 0.0003(9) 0.0062(9)

loop_
_atom_type_symbol
_atom_type_description
_atom_type_scat_dispersion_real
_atom_type_scat_dispersion_imag
_atom_type_scat_source
C C 0.0181 0.0091 'International Tables Vol C Tables 4.2.6.8 and 6.1.1.4'
H H 0.0000 0.0000 'International Tables Vol C Tables 4.2.6.8 and 6.1.1.4'
Cu Cu -1.9646 0.5888 'International Tables Vol C Tables 4.2.6.8 and 6.1.1.4'
N N 0.0311 0.0180 'International Tables Vol C Tables 4.2.6.8 and 6.1.1.4'
O O 0.0492 0.0322 'International Tables Vol C Tables 4.2.6.8 and 6.1.1.4'

loop_
_exptl_crystal_face_index_h
_exptl_crystal_face_index_k
_exptl_crystal_face_index_l
_exptl_crystal_face_perp_dist
1 1 -2 0.0670
-1 -1 2 0.0767
-7 10 1 0.0958
6 -11 0 0.1083
2 1 1 0.0398
0 1 -2 0.0740
-2 -1 -1 0.1032
-1 -2 2 0.0748
0 -1 2 0.0543
1 2 -2 0.0595
-5 1 -9 0.0916
0 -11 10 0.0582
-5 12 -5 0.0944

loop_
_geom_angle_atom_site_label_1
_geom_angle_atom_site_label_2
_geom_angle_atom_site_label_3
_geom_angle
_geom_angle_site_symmetry_1
_geom_angle_site_symmetry_3
_geom_angle_publ_flag
O1A Cu1A N1A 92.57(6) . . ?
O1A Cu1A N3A 91.08(6) . . ?
O4A Cu1A O1A 167.56(6) . . ?
O4A Cu1A N1A 90.39(6) . . ?
O4A Cu1A N3A 92.95(6) . . ?
N3A Cu1A N1A 147.27(7) . . ?
C1A O1A Cu1A 127.64(12) . . ?
C15A O4A Cu1A 129.06(13) . . ?
C7A N1A Cu1A 123.60(14) . . ?
C7A N1A C8A 117.74(16) . . ?
C8A N1A Cu1A 118.66(12) . . ?
O2A N2A O3A 123.2(2) . . ?
O2A N2A C11A 118.7(2) . . ?
O3A N2A C11A 118.1(2) . . ?
C21A N3A Cu1A 123.62(14) . . ?
C21A N3A C22A 117.57(16) . . ?
C22A N3A Cu1A 118.78(12) . . ?
O5A N4A C25A 118.46(18) . . ?
O6A N4A O5A 123.28(19) . . ?
O6A N4A C25A 118.26(17) . . ?
O1A C1A C2A 118.84(18) . . ?
O1A C1A C6A 123.40(18) . . ?
C2A C1A C6A 117.76(18) . . ?
C1A C2A H2A 119.5 . . ?
C3A C2A C1A 121.0(2) . . ?
C3A C2A H2A 119.5 . . ?
C2A C3A H3A 119.5 . . ?
C2A C3A C4A 121.1(2) . . ?
C4A C3A H3A 119.5 . . ?
C3A C4A H4A 120.4 . . ?
C5A C4A C3A 119.2(2) . . ?
C5A C4A H4A 120.4 . . ?
C4A C5A H5A 119.2 . . ?
C4A C5A C6A 121.5(2) . . ?
C6A C5A H5A 119.2 . . ?
C1A C6A C7A 123.48(18) . . ?
C5A C6A C1A 119.44(19) . . ?
C5A C6A C7A 117.08(18) . . ?
N1A C7A C6A 126.32(18) . . ?
N1A C7A H7A 116.8 . . ?
C6A C7A H7A 116.8 . . ?
C9A C8A N1A 118.85(17) . . ?
C9A C8A C13A 121.80(18) . . ?
C13A C8A N1A 119.22(17) . . ?
C8A C9A H9A 119.8 . . ?
C8A C9A C10A 120.41(19) . . ?
C10A C9A H9A 119.8 . . ?
C9A C10A H10A 121.2 . . ?
C9A C10A C11A 117.6(2) . . ?
C11A C10A H10A 121.2 . . ?
C10A C11A N2A 118.8(2) . . ?
C12A C11A N2A 118.50(19) . . ?
C12A C11A C10A 122.70(19) . . ?
C11A C12A H12A 120.1 . . ?
C11A C12A C13A 119.87(19) . . ?
C13A C12A H12A 120.1 . . ?
C8A C13A C14A 121.35(18) . . ?
C12A C13A C8A 117.60(19) . . ?
C12A C13A C14A 121.05(18) . . ?
C13A C14A H14A 109.5 . . ?
C13A C14A H14B 109.5 . . ?
C13A C14A H14C 109.5 . . ?
H14A C14A H14B 109.5 . . ?
H14A C14A H14C 109.5 . . ?
H14B C14A H14C 109.5 . . ?
O4A C15A C16A 118.27(18) . . ?
O4A C15A C20A 123.97(18) . . ?
C16A C15A C20A 117.76(18) . . ?
C15A C16A H16A 119.2 . . ?
C17A C16A C15A 121.5(2) . . ?
C17A C16A H16A 119.2 . . ?
C16A C17A H17A 119.7 . . ?
C16A C17A C18A 120.6(2) . . ?
C18A C17A H17A 119.7 . . ?
C17A C18A H18A 120.3 . . ?
C19A C18A C17A 119.3(2) . . ?
C19A C18A H18A 120.3 . . ?
C18A C19A H19A 119.1 . . ?
C18A C19A C20A 121.8(2) . . ?
C20A C19A H19A 119.1 . . ?
C15A C20A C21A 122.94(18) . . ?
C19A C20A C15A 118.91(19) . . ?
C19A C20A C21A 118.14(19) . . ?
N3A C21A C20A 126.58(18) . . ?
N3A C21A H21A 116.7 . . ?
C20A C21A H21A 116.7 . . ?
C23A C22A N3A 119.13(17) . . ?
C23A C22A C27A 121.06(19) . . ?
C27A C22A N3A 119.76(17) . . ?
C22A C23A H23A 119.5 . . ?
C24A C23A C22A 120.94(19) . . ?
C24A C23A H23A 119.5 . . ?
C23A C24A H24A 121.2 . . ?
C25A C24A C23A 117.63(19) . . ?
C25A C24A H24A 121.2 . . ?
C24A C25A N4A 118.43(18) . . ?
C24A C25A C26A 122.48(19) . . ?
C26A C25A N4A 119.09(18) . . ?
C25A C26A H26A 119.9 . . ?
C25A C26A C27A 120.26(19) . . ?
C27A C26A H26A 119.9 . . ?
C22A C27A C28A 121.07(19) . . ?
C26A C27A C22A 117.60(18) . . ?
C26A C27A C28A 121.32(19) . . ?
C27A C28A H28A 109.5 . . ?
C27A C28A H28B 109.5 . . ?
C27A C28A H28C 109.5 . . ?
H28A C28A H28B 109.5 . . ?
H28A C28A H28C 109.5 . . ?
H28B C28A H28C 109.5 . . ?
O1B Cu1B N1B 92.41(6) . . ?
O1B Cu1B N3B 92.14(6) . . ?
O4B Cu1B O1B 166.10(6) . . ?
O4B Cu1B N1B 90.92(6) . . ?
O4B Cu1B N3B 92.74(6) . . ?
N3B Cu1B N1B 145.51(7) . . ?
C1B O1B Cu1B 127.47(12) . . ?
C15B O4B Cu1B 129.38(13) . . ?
C7B N1B Cu1B 123.54(13) . . ?
C7B N1B C8B 117.68(16) . . ?
C8B N1B Cu1B 118.77(12) . . ?
O2B N2B O3B 122.87(19) . . ?
O2B N2B C11B 118.85(19) . . ?
O3B N2B C11B 118.27(19) . . ?
C21B N3B Cu1B 123.57(14) . . ?
C21B N3B C22B 117.43(16) . . ?
C22B N3B Cu1B 118.99(12) . . ?
O5B N4B C25B 118.31(18) . . ?
O6B N4B O5B 123.41(19) . . ?
O6B N4B C25B 118.28(18) . . ?
O1B C1B C2B 119.11(17) . . ?
O1B C1B C6B 123.17(17) . . ?
C2B C1B C6B 117.72(17) . . ?
C1B C2B H2B 119.2 . . ?
C3B C2B C1B 121.50(19) . . ?
C3B C2B H2B 119.2 . . ?
C2B C3B H3B 119.5 . . ?
C2B C3B C4B 120.98(19) . . ?
C4B C3B H3B 119.5 . . ?
C3B C4B H4B 120.6 . . ?
C5B C4B C3B 118.73(19) . . ?
C5B C4B H4B 120.6 . . ?
C4B C5B H5B 119.2 . . ?
C4B C5B C6B 121.57(19) . . ?
C6B C5B H5B 119.2 . . ?
C1B C6B C5B 119.45(18) . . ?
C1B C6B C7B 124.02(18) . . ?
C5B C6B C7B 116.52(18) . . ?
N1B C7B C6B 126.06(18) . . ?
N1B C7B H7B 117.0 . . ?
C6B C7B H7B 117.0 . . ?
C9B C8B N1B 118.77(17) . . ?
C9B C8B C13B 121.55(18) . . ?
C13B C8B N1B 119.61(18) . . ?
C8B C9B H9B 120.0 . . ?
C10B C9B C8B 120.04(18) . . ?
C10B C9B H9B 120.0 . . ?
C9B C10B H10B 120.9 . . ?
C11B C10B C9B 118.23(19) . . ?
C11B C10B H10B 120.9 . . ?
C10B C11B N2B 118.46(19) . . ?
C10B C11B C12B 122.57(19) . . ?
C12B C11B N2B 118.96(19) . . ?
C11B C12B H12B 120.2 . . ?
C11B C12B C13B 119.55(19) . . ?
C13B C12B H12B 120.2 . . ?
C8B C13B C14B 120.88(18) . . ?
C12B C13B C8B 118.02(19) . . ?
C12B C13B C14B 121.10(18) . . ?
C13B C14B H14D 109.5 . . ?
C13B C14B H14E 109.5 . . ?
C13B C14B H14F 109.5 . . ?
H14D C14B H14E 109.5 . . ?
H14D C14B H14F 109.5 . . ?
H14E C14B H14F 109.5 . . ?
O4B C15B C16B 118.24(18) . . ?
O4B C15B C20B 124.43(18) . . ?
C16B C15B C20B 117.33(18) . . ?
C15B C16B H16B 119.4 . . ?
C17B C16B C15B 121.3(2) . . ?
C17B C16B H16B 119.4 . . ?
C16B C17B H17B 119.4 . . ?
C16B C17B C18B 121.2(2) . . ?
C18B C17B H17B 119.4 . . ?
C17B C18B H18B 120.6 . . ?
C19B C18B C17B 118.8(2) . . ?
C19B C18B H18B 120.6 . . ?
C18B C19B H19B 119.1 . . ?
C18B C19B C20B 121.9(2) . . ?
C20B C19B H19B 119.1 . . ?
C15B C20B C21B 122.70(17) . . ?
C19B C20B C15B 119.45(19) . . ?
C19B C20B C21B 117.85(18) . . ?
N3B C21B C20B 126.92(18) . . ?
N3B C21B H21B 116.5 . . ?
C20B C21B H21B 116.5 . . ?
C23B C22B N3B 119.29(17) . . ?
C23B C22B C27B 121.57(18) . . ?
C27B C22B N3B 119.12(17) . . ?
C22B C23B H23B 119.8 . . ?
C22B C23B C24B 120.44(19) . . ?
C24B C23B H23B 119.8 . . ?
C23B C24B H24B 121.2 . . ?
C25B C24B C23B 117.66(19) . . ?
C25B C24B H24B 121.2 . . ?
C24B C25B N4B 118.35(18) . . ?
C24B C25B C26B 122.58(19) . . ?
C26B C25B N4B 119.07(18) . . ?
C25B C26B H26B 120.0 . . ?
C25B C26B C27B 119.92(18) . . ?
C27B C26B H26B 120.0 . . ?
C22B C27B C28B 121.11(18) . . ?
C26B C27B C22B 117.79(18) . . ?
C26B C27B C28B 121.10(18) . . ?
C27B C28B H28D 109.5 . . ?
C27B C28B H28E 109.5 . . ?
C27B C28B H28F 109.5 . . ?
H28D C28B H28E 109.5 . . ?
H28D C28B H28F 109.5 . . ?
H28E C28B H28F 109.5 . . ?
O1C Cu1C O4C 164.57(6) . . ?
O1C Cu1C N1C 93.19(6) . . ?
O1C Cu1C N3C 93.19(6) . . ?
O4C Cu1C N1C 90.63(6) . . ?
O4C Cu1C N3C 92.63(6) . . ?
N1C Cu1C N3C 143.38(7) . . ?
O1D Cu1D O4D 168.63(6) . . ?
O1D Cu1D N1D 92.90(6) . . ?
O1D Cu1D N3D 89.88(6) . . ?
O4D Cu1D N1D 90.56(6) . . ?
O4D Cu1D N3D 92.53(6) . . ?
N1D Cu1D N3D 150.01(7) . . ?
C1C O1C Cu1C 128.76(13) . . ?
C1D O1D Cu1D 129.06(13) . . ?
C15C O4C Cu1C 127.31(13) . . ?
C15D O4D Cu1D 127.51(12) . . ?
C7C N1C Cu1C 123.66(14) . . ?
C7C N1C C8C 116.20(16) . . ?
C8C N1C Cu1C 120.11(13) . . ?
C7D N1D Cu1D 123.67(14) . . ?
C7D N1D C8D 117.80(16) . . ?
C8D N1D Cu1D 118.52(12) . . ?
O2C N2C C11C 118.4(2) . . ?
O3C N2C O2C 122.5(2) . . ?
O3C N2C C11C 119.1(2) . . ?
O2D N2D O3D 122.97(18) . . ?
O2D N2D C11D 118.75(18) . . ?
O3D N2D C11D 118.27(17) . . ?
C21C N3C Cu1C 122.78(14) . . ?
C21C N3C C22C 116.87(16) . . ?
C22C N3C Cu1C 120.24(12) . . ?
C21D N3D Cu1D 124.05(13) . . ?
C21D N3D C22D 118.09(16) . . ?
C22D N3D Cu1D 117.84(12) . . ?
O5C N4C O6C 122.9(2) . . ?
O5C N4C C25C 118.51(19) . . ?
O6C N4C C25C 118.53(19) . . ?
O5D N4D O6D 123.33(18) . . ?
O5D N4D C25D 118.35(18) . . ?
O6D N4D C25D 118.31(18) . . ?
O1C C1C C2C 118.54(18) . . ?
O1C C1C C6C 124.31(18) . . ?
C2C C1C C6C 117.14(18) . . ?
O1D C1D C2D 117.94(19) . . ?
O1D C1D C6D 123.89(18) . . ?
C2D C1D C6D 118.16(18) . . ?
C1C C2C H2C 119.2 . . ?
C3C C2C C1C 121.6(2) . . ?
C3C C2C H2C 119.2 . . ?
C1D C2D H2D 119.4 . . ?
C3D C2D C1D 121.1(2) . . ?
C3D C2D H2D 119.4 . . ?
C2C C3C H3C 119.6 . . ?
C2C C3C C4C 120.8(2) . . ?
C4C C3C H3C 119.6 . . ?
C2D C3D H3D 119.7 . . ?
C2D C3D C4D 120.6(2) . . ?
C4D C3D H3D 119.7 . . ?
C3C C4C H4C 120.5 . . ?
C5C C4C C3C 119.0(2) . . ?
C5C C4C H4C 120.5 . . ?
C3D C4D H4D 120.3 . . ?
C5D C4D C3D 119.4(2) . . ?
C5D C4D H4D 120.3 . . ?
C4C C5C H5C 119.1 . . ?
C4C C5C C6C 121.7(2) . . ?
C6C C5C H5C 119.1 . . ?
C4D C5D H5D 119.2 . . ?
C4D C5D C6D 121.6(2) . . ?
C6D C5D H5D 119.2 . . ?
C1C C6C C7C 122.88(18) . . ?
C5C C6C C1C 119.64(19) . . ?
C5C C6C C7C 117.47(19) . . ?
C1D C6D C7D 123.22(18) . . ?
C5D C6D C1D 119.1(2) . . ?
C5D C6D C7D 117.69(19) . . ?
N1C C7C C6C 126.79(18) . . ?
N1C C7C H7C 116.6 . . ?
C6C C7C H7C 116.6 . . ?
N1D C7D C6D 126.36(19) . . ?
N1D C7D H7D 116.8 . . ?
C6D C7D H7D 116.8 . . ?
C9C C8C N1C 118.30(18) . . ?
C9C C8C C13C 121.35(19) . . ?
C13C C8C N1C 120.34(18) . . ?
C9D C8D N1D 119.31(17) . . ?
C9D C8D C13D 121.00(18) . . ?
C13D C8D N1D 119.61(17) . . ?
C8C C9C H9C 119.5 . . ?
C10C C9C C8C 121.1(2) . . ?
C10C C9C H9C 119.5 . . ?
C8D C9D H9D 119.6 . . ?
C10D C9D C8D 120.88(18) . . ?
C10D C9D H9D 119.6 . . ?
C9C C10C H10C 121.4 . . ?
C11C C10C C9C 117.2(2) . . ?
C11C C10C H10C 121.4 . . ?
C9D C10D H10D 121.1 . . ?
C9D C10D C11D 117.72(19) . . ?
C11D C10D H10D 121.1 . . ?
C10C C11C N2C 118.1(2) . . ?
C10C C11C C12C 122.8(2) . . ?
C12C C11C N2C 119.11(19) . . ?
C10D C11D N2D 118.63(18) . . ?
C12D C11D N2D 118.90(18) . . ?
C12D C11D C10D 122.47(19) . . ?
C11C C12C H12C 120.0 . . ?
C11C C12C C13C 120.05(19) . . ?
C13C C12C H12C 120.0 . . ?
C11D C12D H12D 120.0 . . ?
C11D C12D C13D 119.97(18) . . ?
C13D C12D H12D 120.0 . . ?
C8C C13C C14C 121.84(19) . . ?
C12C C13C C8C 117.51(19) . . ?
C12C C13C C14C 120.65(19) . . ?
C8D C13D C14D 121.00(18) . . ?
C12D C13D C8D 117.93(18) . . ?
C12D C13D C14D 121.07(18) . . ?
C13C C14C H14G 109.5 . . ?
C13C C14C H14H 109.5 . . ?
C13C C14C H14I 109.5 . . ?
H14G C14C H14H 109.5 . . ?
H14G C14C H14I 109.5 . . ?
H14H C14C H14I 109.5 . . ?
C13D C14D H14J 109.5 . . ?
C13D C14D H14K 109.5 . . ?
C13D C14D H14L 109.5 . . ?
H14J C14D H14K 109.5 . . ?
H14J C14D H14L 109.5 . . ?
H14K C14D H14L 109.5 . . ?
O4C C15C C16C 119.12(17) . . ?
O4C C15C C20C 122.99(18) . . ?
C16C C15C C20C 117.89(17) . . ?
O4D C15D C16D 118.60(18) . . ?
O4D C15D C20D 123.91(17) . . ?
C16D C15D C20D 117.49(17) . . ?
C15C C16C H16C 119.4 . . ?
C17C C16C C15C 121.12(19) . . ?
C17C C16C H16C 119.4 . . ?
C15D C16D H16D 119.4 . . ?
C17D C16D C15D 121.24(19) . . ?
C17D C16D H16D 119.4 . . ?
C16C C17C H17C 119.3 . . ?
C16C C17C C18C 121.3(2) . . ?
C18C C17C H17C 119.3 . . ?
C16D C17D H17D 119.3 . . ?
C16D C17D C18D 121.42(19) . . ?
C18D C17D H17D 119.3 . . ?
C17C C18C H18C 120.6 . . ?
C19C C18C C17C 118.78(19) . . ?
C19C C18C H18C 120.6 . . ?
C17D C18D H18D 120.8 . . ?
C19D C18D C17D 118.39(19) . . ?
C19D C18D H18D 120.8 . . ?
C18C C19C H19C 119.2 . . ?
C18C C19C C20C 121.6(2) . . ?
C20C C19C H19C 119.2 . . ?
C18D C19D H19D 119.1 . . ?
C18D C19D C20D 121.9(2) . . ?
C20D C19D H19D 119.1 . . ?
C15C C20C C21C 123.85(17) . . ?
C19C C20C C15C 119.24(19) . . ?
C19C C20C C21C 116.90(18) . . ?
C15D C20D C21D 123.12(17) . . ?
C19D C20D C15D 119.58(18) . . ?
C19D C20D C21D 117.27(18) . . ?
N3C C21C C20C 126.46(18) . . ?
N3C C21C H21C 116.8 . . ?
C20C C21C H21C 116.8 . . ?
N3D C21D C20D 126.39(18) . . ?
N3D C21D H21D 116.8 . . ?
C20D C21D H21D 116.8 . . ?
C23C C22C N3C 119.55(17) . . ?
C23C C22C C27C 121.29(19) . . ?
C27C C22C N3C 119.15(17) . . ?
C23D C22D N3D 118.70(17) . . ?
C23D C22D C27D 121.93(18) . . ?
C27D C22D N3D 119.19(17) . . ?
C22C C23C H23C 119.9 . . ?
C24C C23C C22C 120.15(19) . . ?
C24C C23C H23C 119.9 . . ?
C22D C23D H23D 119.9 . . ?
C22D C23D C24D 120.10(19) . . ?
C24D C23D H23D 119.9 . . ?
C23C C24C H24C 120.9 . . ?
C25C C24C C23C 118.11(19) . . ?
C25C C24C H24C 120.9 . . ?
C23D C24D H24D 121.1 . . ?
C25D C24D C23D 117.81(19) . . ?
C25D C24D H24D 121.1 . . ?
C24C C25C N4C 118.60(19) . . ?
C24C C25C C26C 122.44(19) . . ?
C26C C25C N4C 118.92(19) . . ?
C24D C25D N4D 118.55(18) . . ?
C24D C25D C26D 122.80(19) . . ?
C26D C25D N4D 118.62(18) . . ?
C25C C26C H26C 120.0 . . ?
C27C C26C C25C 119.94(19) . . ?
C27C C26C H26C 120.0 . . ?
C25D C26D H26D 120.1 . . ?
C27D C26D C25D 119.72(19) . . ?
C27D C26D H26D 120.1 . . ?
C22C C27C C28C 120.53(19) . . ?
C26C C27C C22C 118.02(19) . . ?
C26C C27C C28C 121.42(19) . . ?
C22D C27D C28D 121.64(19) . . ?
C26D C27D C22D 117.56(18) . . ?
C26D C27D C28D 120.78(19) . . ?
C27C C28C H28G 109.5 . . ?
C27C C28C H28H 109.5 . . ?
C27C C28C H28I 109.5 . . ?
H28G C28C H28H 109.5 . . ?
H28G C28C H28I 109.5 . . ?
H28H C28C H28I 109.5 . . ?
C27D C28D H28J 109.5 . . ?
C27D C28D H28K 109.5 . . ?
C27D C28D H28L 109.5 . . ?
H28J C28D H28K 109.5 . . ?
H28J C28D H28L 109.5 . . ?
H28K C28D H28L 109.5 . . ?

loop_
_geom_bond_atom_site_label_1
_geom_bond_atom_site_label_2
_geom_bond_distance
_geom_bond_site_symmetry_2
_geom_bond_publ_flag
Cu1A O1A 1.8965(14) . ?
Cu1A O4A 1.8785(14) . ?
Cu1A N1A 2.0140(16) . ?
Cu1A N3A 2.0008(16) . ?
O1A C1A 1.315(2) . ?
O2A N2A 1.221(3) . ?
O3A N2A 1.227(3) . ?
O4A C15A 1.296(2) . ?
O5A N4A 1.227(2) . ?
O6A N4A 1.225(2) . ?
N1A C7A 1.292(3) . ?
N1A C8A 1.433(2) . ?
N2A C11A 1.469(3) . ?
N3A C21A 1.291(3) . ?
N3A C22A 1.431(2) . ?
N4A C25A 1.467(3) . ?
C1A C2A 1.411(3) . ?
C1A C6A 1.423(3) . ?
C2A H2A 0.9500 . ?
C2A C3A 1.378(3) . ?
C3A H3A 0.9500 . ?
C3A C4A 1.399(3) . ?
C4A H4A 0.9500 . ?
C4A C5A 1.363(3) . ?
C5A H5A 0.9500 . ?
C5A C6A 1.413(3) . ?
C6A C7A 1.438(3) . ?
C7A H7A 0.9500 . ?
C8A C9A 1.384(3) . ?
C8A C13A 1.405(3) . ?
C9A H9A 0.9500 . ?
C9A C10A 1.387(3) . ?
C10A H10A 0.9500 . ?
C10A C11A 1.387(3) . ?
C11A C12A 1.384(3) . ?
C12A H12A 0.9500 . ?
C12A C13A 1.389(3) . ?
C13A C14A 1.501(3) . ?
C14A H14A 0.9800 . ?
C14A H14B 0.9800 . ?
C14A H14C 0.9800 . ?
C15A C16A 1.415(3) . ?
C15A C20A 1.423(3) . ?
C16A H16A 0.9500 . ?
C16A C17A 1.374(3) . ?
C17A H17A 0.9500 . ?
C17A C18A 1.397(4) . ?
C18A H18A 0.9500 . ?
C18A C19A 1.367(3) . ?
C19A H19A 0.9500 . ?
C19A C20A 1.414(3) . ?
C20A C21A 1.433(3) . ?
C21A H21A 0.9500 . ?
C22A C23A 1.385(3) . ?
C22A C27A 1.403(3) . ?
C23A H23A 0.9500 . ?
C23A C24A 1.384(3) . ?
C24A H24A 0.9500 . ?
C24A C25A 1.377(3) . ?
C25A C26A 1.382(3) . ?
C26A H26A 0.9500 . ?
C26A C27A 1.388(3) . ?
C27A C28A 1.502(3) . ?
C28A H28A 0.9800 . ?
C28A H28B 0.9800 . ?
C28A H28C 0.9800 . ?
Cu1B O1B 1.9018(13) . ?
Cu1B O4B 1.8781(14) . ?
Cu1B N1B 2.0206(16) . ?
Cu1B N3B 2.0090(16) . ?
O1B C1B 1.323(2) . ?
O2B N2B 1.225(3) . ?
O3B N2B 1.225(3) . ?
O4B C15B 1.301(2) . ?
O5B N4B 1.228(2) . ?
O6B N4B 1.227(2) . ?
N1B C7B 1.297(3) . ?
N1B C8B 1.429(2) . ?
N2B C11B 1.468(3) . ?
N3B C21B 1.300(3) . ?
N3B C22B 1.430(2) . ?
N4B C25B 1.463(3) . ?
C1B C2B 1.407(3) . ?
C1B C6B 1.417(3) . ?
C2B H2B 0.9500 . ?
C2B C3B 1.377(3) . ?
C3B H3B 0.9500 . ?
C3B C4B 1.402(3) . ?
C4B H4B 0.9500 . ?
C4B C5B 1.370(3) . ?
C5B H5B 0.9500 . ?
C5B C6B 1.420(3) . ?
C6B C7B 1.438(3) . ?
C7B H7B 0.9500 . ?
C8B C9B 1.384(3) . ?
C8B C13B 1.407(3) . ?
C9B H9B 0.9500 . ?
C9B C10B 1.383(3) . ?
C10B H10B 0.9500 . ?
C10B C11B 1.383(3) . ?
C11B C12B 1.385(3) . ?
C12B H12B 0.9500 . ?
C12B C13B 1.386(3) . ?
C13B C14B 1.497(3) . ?
C14B H14D 0.9800 . ?
C14B H14E 0.9800 . ?
C14B H14F 0.9800 . ?
C15B C16B 1.417(3) . ?
C15B C20B 1.420(3) . ?
C16B H16B 0.9500 . ?
C16B C17B 1.377(3) . ?
C17B H17B 0.9500 . ?
C17B C18B 1.397(3) . ?
C18B H18B 0.9500 . ?
C18B C19B 1.364(3) . ?
C19B H19B 0.9500 . ?
C19B C20B 1.418(3) . ?
C20B C21B 1.424(3) . ?
C21B H21B 0.9500 . ?
C22B C23B 1.389(3) . ?
C22B C27B 1.397(3) . ?
C23B H23B 0.9500 . ?
C23B C24B 1.390(3) . ?
C24B H24B 0.9500 . ?
C24B C25B 1.379(3) . ?
C25B C26B 1.388(3) . ?
C26B H26B 0.9500 . ?
C26B C27B 1.390(3) . ?
C27B C28B 1.505(3) . ?
C28B H28D 0.9800 . ?
C28B H28E 0.9800 . ?
C28B H28F 0.9800 . ?
Cu1C O1C 1.8850(14) . ?
Cu1C O4C 1.8952(14) . ?
Cu1C N1C 2.0054(16) . ?
Cu1C N3C 2.0225(16) . ?
Cu1D O1D 1.8792(14) . ?
Cu1D O4D 1.8989(13) . ?
Cu1D N1D 1.9986(16) . ?
Cu1D N3D 2.0096(16) . ?
O1C C1C 1.300(2) . ?
O1D C1D 1.300(2) . ?
O2C N2C 1.221(3) . ?
O2D N2D 1.224(2) . ?
O3C N2C 1.219(3) . ?
O3D N2D 1.227(2) . ?
O4C C15C 1.318(2) . ?
O4D C15D 1.315(2) . ?
O5C N4C 1.224(3) . ?
O5D N4D 1.228(3) . ?
O6C N4C 1.226(3) . ?
O6D N4D 1.231(3) . ?
N1C C7C 1.293(3) . ?
N1C C8C 1.438(3) . ?
N1D C7D 1.300(3) . ?
N1D C8D 1.429(2) . ?
N2C C11C 1.467(3) . ?
N2D C11D 1.464(3) . ?
N3C C21C 1.296(3) . ?
N3C C22C 1.425(3) . ?
N3D C21D 1.291(3) . ?
N3D C22D 1.429(2) . ?
N4C C25C 1.470(3) . ?
N4D C25D 1.463(3) . ?
C1C C2C 1.421(3) . ?
C1C C6C 1.428(3) . ?
C1D C2D 1.416(3) . ?
C1D C6D 1.418(3) . ?
C2C H2C 0.9500 . ?
C2C C3C 1.373(3) . ?
C2D H2D 0.9500 . ?
C2D C3D 1.377(3) . ?
C3C H3C 0.9500 . ?
C3C C4C 1.408(4) . ?
C3D H3D 0.9500 . ?
C3D C4D 1.403(4) . ?
C4C H4C 0.9500 . ?
C4C C5C 1.368(3) . ?
C4D H4D 0.9500 . ?
C4D C5D 1.366(3) . ?
C5C H5C 0.9500 . ?
C5C C6C 1.413(3) . ?
C5D H5D 0.9500 . ?
C5D C6D 1.418(3) . ?
C6C C7C 1.430(3) . ?
C6D C7D 1.428(3) . ?
C7C H7C 0.9500 . ?
C7D H7D 0.9500 . ?
C8C C9C 1.387(3) . ?
C8C C13C 1.400(3) . ?
C8D C9D 1.390(3) . ?
C8D C13D 1.406(3) . ?
C9C H9C 0.9500 . ?
C9C C10C 1.386(3) . ?
C9D H9D 0.9500 . ?
C9D C10D 1.380(3) . ?
C10C H10C 0.9500 . ?
C10C C11C 1.379(3) . ?
C10D H10D 0.9500 . ?
C10D C11D 1.387(3) . ?
C11C C12C 1.388(3) . ?
C11D C12D 1.383(3) . ?
C12C H12C 0.9500 . ?
C12C C13C 1.391(3) . ?
C12D H12D 0.9500 . ?
C12D C13D 1.389(3) . ?
C13C C14C 1.499(3) . ?
C13D C14D 1.502(3) . ?
C14C H14G 0.9800 . ?
C14C H14H 0.9800 . ?
C14C H14I 0.9800 . ?
C14D H14J 0.9800 . ?
C14D H14K 0.9800 . ?
C14D H14L 0.9800 . ?
C15C C16C 1.407(3) . ?
C15C C20C 1.423(3) . ?
C15D C16D 1.413(3) . ?
C15D C20D 1.420(3) . ?
C16C H16C 0.9500 . ?
C16C C17C 1.376(3) . ?
C16D H16D 0.9500 . ?
C16D C17D 1.377(3) . ?
C17C H17C 0.9500 . ?
C17C C18C 1.401(3) . ?
C17D H17D 0.9500 . ?
C17D C18D 1.399(3) . ?
C18C H18C 0.9500 . ?
C18C C19C 1.367(3) . ?
C18D H18D 0.9500 . ?
C18D C19D 1.373(3) . ?
C19C H19C 0.9500 . ?
C19C C20C 1.419(3) . ?
C19D H19D 0.9500 . ?
C19D C20D 1.412(3) . ?
C20C C21C 1.438(3) . ?
C20D C21D 1.435(3) . ?
C21C H21C 0.9500 . ?
C21D H21D 0.9500 . ?
C22C C23C 1.390(3) . ?
C22C C27C 1.405(3) . ?
C22D C23D 1.384(3) . ?
C22D C27D 1.407(3) . ?
C23C H23C 0.9500 . ?
C23C C24C 1.387(3) . ?
C23D H23D 0.9500 . ?
C23D C24D 1.388(3) . ?
C24C H24C 0.9500 . ?
C24C C25C 1.380(3) . ?
C24D H24D 0.9500 . ?
C24D C25D 1.381(3) . ?
C25C C26C 1.385(3) . ?
C25D C26D 1.388(3) . ?
C26C H26C 0.9500 . ?
C26C C27C 1.383(3) . ?
C26D H26D 0.9500 . ?
C26D C27D 1.387(3) . ?
C27C C28C 1.503(3) . ?
C27D C28D 1.504(3) . ?
C28C H28G 0.9800 . ?
C28C H28H 0.9800 . ?
C28C H28I 0.9800 . ?
C28D H28J 0.9800 . ?
C28D H28K 0.9800 . ?
C28D H28L 0.9800 . ?

loop_
_geom_torsion_atom_site_label_1
_geom_torsion_atom_site_label_2
_geom_torsion_atom_site_label_3
_geom_torsion_atom_site_label_4
_geom_torsion
_geom_torsion_site_symmetry_1
_geom_torsion_site_symmetry_2
_geom_torsion_site_symmetry_3
_geom_torsion_site_symmetry_4
_geom_torsion_publ_flag
Cu1A O1A C1A C2A -162.25(13) . . . . ?
Cu1A O1A C1A C6A 18.5(3) . . . . ?
Cu1A O4A C15A C16A 170.74(14) . . . . ?
Cu1A O4A C15A C20A -9.8(3) . . . . ?
Cu1A N1A C7A C6A -0.5(3) . . . . ?
Cu1A N1A C8A C9A 105.39(18) . . . . ?
Cu1A N1A C8A C13A -70.5(2) . . . . ?
Cu1A N3A C21A C20A 1.3(3) . . . . ?
Cu1A N3A C22A C23A 104.43(19) . . . . ?
Cu1A N3A C22A C27A -73.3(2) . . . . ?
O1A Cu1A O4A C15A -97.9(3) . . . . ?
O1A C1A C2A C3A -178.17(18) . . . . ?
O1A C1A C6A C5A 178.00(18) . . . . ?
O1A C1A C6A C7A -2.7(3) . . . . ?
O2A N2A C11A C10A 178.3(2) . . . . ?
O2A N2A C11A C12A -3.4(3) . . . . ?
O3A N2A C11A C10A -3.7(3) . . . . ?
O3A N2A C11A C12A 174.6(2) . . . . ?
O4A Cu1A O1A C1A -123.1(3) . . . . ?
O4A C15A C16A C17A 179.1(2) . . . . ?
O4A C15A C20A C19A -177.6(2) . . . . ?
O4A C15A C20A C21A 1.1(3) . . . . ?
O5A N4A C25A C24A 176.0(2) . . . . ?
O5A N4A C25A C26A -4.6(3) . . . . ?
O6A N4A C25A C24A -4.4(3) . . . . ?
O6A N4A C25A C26A 174.95(19) . . . . ?
N1A Cu1A O1A C1A -19.51(16) . . . . ?
N1A Cu1A O4A C15A 158.27(16) . . . . ?
N1A C8A C9A C10A -175.01(18) . . . . ?
N1A C8A C13A C12A 175.70(17) . . . . ?
N1A C8A C13A C14A -3.3(3) . . . . ?
N2A C11A C12A C13A -175.85(19) . . . . ?
N3A Cu1A O1A C1A 127.95(15) . . . . ?
N3A Cu1A O4A C15A 10.84(17) . . . . ?
N3A C22A C23A C24A -177.37(19) . . . . ?
N3A C22A C27A C26A 178.98(18) . . . . ?
N3A C22A C27A C28A -0.2(3) . . . . ?
N4A C25A C26A C27A -178.45(18) . . . . ?
C1A C2A C3A C4A -0.6(3) . . . . ?
C1A C6A C7A N1A -6.4(3) . . . . ?
C2A C1A C6A C5A -1.2(3) . . . . ?
C2A C1A C6A C7A 178.03(18) . . . . ?
C2A C3A C4A C5A 0.2(3) . . . . ?
C3A C4A C5A C6A -0.3(3) . . . . ?
C4A C5A C6A C1A 0.9(3) . . . . ?
C4A C5A C6A C7A -178.43(19) . . . . ?
C5A C6A C7A N1A 172.90(19) . . . . ?
C6A C1A C2A C3A 1.1(3) . . . . ?
C7A N1A C8A C9A -74.8(2) . . . . ?
C7A N1A C8A C13A 109.3(2) . . . . ?
C8A N1A C7A C6A 179.73(18) . . . . ?
C8A C9A C10A C11A 0.0(3) . . . . ?
C9A C8A C13A C12A -0.1(3) . . . . ?
C9A C8A C13A C14A -179.06(19) . . . . ?
C9A C10A C11A N2A 176.58(19) . . . . ?
C9A C10A C11A C12A -1.6(3) . . . . ?
C10A C11A C12A C13A 2.4(3) . . . . ?
C11A C12A C13A C8A -1.4(3) . . . . ?
C11A C12A C13A C14A 177.5(2) . . . . ?
C13A C8A C9A C10A 0.8(3) . . . . ?
C15A C16A C17A C18A -0.9(4) . . . . ?
C15A C20A C21A N3A 3.1(3) . . . . ?
C16A C15A C20A C19A 1.8(3) . . . . ?
C16A C15A C20A C21A -179.43(19) . . . . ?
C16A C17A C18A C19A 0.7(4) . . . . ?
C17A C18A C19A C20A 0.8(4) . . . . ?
C18A C19A C20A C15A -2.1(4) . . . . ?
C18A C19A C20A C21A 179.1(2) . . . . ?
C19A C20A C21A N3A -178.2(2) . . . . ?
C20A C15A C16A C17A -0.4(3) . . . . ?
C21A N3A C22A C23A -73.6(2) . . . . ?
C21A N3A C22A C27A 108.7(2) . . . . ?
C22A N3A C21A C20A 179.24(19) . . . . ?
C22A C23A C24A C25A -1.3(3) . . . . ?
C23A C22A C27A C26A 1.3(3) . . . . ?
C23A C22A C27A C28A -177.8(2) . . . . ?
C23A C24A C25A N4A -179.91(19) . . . . ?
C23A C24A C25A C26A 0.7(3) . . . . ?
C24A C25A C26A C27A 0.9(3) . . . . ?
C25A C26A C27A C22A -1.9(3) . . . . ?
C25A C26A C27A C28A 177.3(2) . . . . ?
C27A C22A C23A C24A 0.3(3) . . . . ?
Cu1B O1B C1B C2B -160.92(13) . . . . ?
Cu1B O1B C1B C6B 19.2(3) . . . . ?
Cu1B O4B C15B C16B 174.18(14) . . . . ?
Cu1B O4B C15B C20B -6.4(3) . . . . ?
Cu1B N1B C7B C6B -0.8(3) . . . . ?
Cu1B N1B C8B C9B 101.53(18) . . . . ?
Cu1B N1B C8B C13B -75.7(2) . . . . ?
Cu1B N3B C21B C20B -0.9(3) . . . . ?
Cu1B N3B C22B C23B 113.95(17) . . . . ?
Cu1B N3B C22B C27B -64.2(2) . . . . ?
O1B Cu1B O4B C15B -104.7(3) . . . . ?
O1B C1B C2B C3B -177.04(17) . . . . ?
O1B C1B C6B C5B 177.94(17) . . . . ?
O1B C1B C6B C7B -2.4(3) . . . . ?
O2B N2B C11B C10B -177.6(2) . . . . ?
O2B N2B C11B C12B 3.2(3) . . . . ?
O3B N2B C11B C10B 3.4(3) . . . . ?
O3B N2B C11B C12B -175.7(2) . . . . ?
O4B C15B C16B C17B 177.7(2) . . . . ?
O4B C15B C20B C19B -177.62(18) . . . . ?
O4B C15B C20B C21B 1.9(3) . . . . ?
O5B N4B C25B C24B 170.37(19) . . . . ?
O5B N4B C25B C26B -9.6(3) . . . . ?
O6B N4B C25B C24B -10.0(3) . . . . ?
O6B N4B C25B C26B 170.11(19) . . . . ?
N1B Cu1B O4B C15B 151.38(16) . . . . ?
N1B C8B C9B C10B -175.89(18) . . . . ?
N1B C8B C13B C12B 177.59(18) . . . . ?
N1B C8B C13B C14B -1.8(3) . . . . ?
N2B C11B C12B C13B -179.14(18) . . . . ?
N3B Cu1B O4B C15B 5.68(17) . . . . ?
N3B C22B C23B C24B -176.14(19) . . . . ?
N3B C22B C27B C26B 176.72(16) . . . . ?
N3B C22B C27B C28B -3.9(3) . . . . ?
N4B C25B C26B C27B -178.26(17) . . . . ?
C1B C2B C3B C4B -1.8(3) . . . . ?
C1B C6B C7B N1B -6.9(3) . . . . ?
C2B C1B C6B C5B -1.9(3) . . . . ?
C2B C1B C6B C7B 177.71(17) . . . . ?
C2B C3B C4B C5B -0.2(3) . . . . ?
C3B C4B C5B C6B 1.1(3) . . . . ?
C4B C5B C6B C1B 0.0(3) . . . . ?
C4B C5B C6B C7B -179.68(18) . . . . ?
C5B C6B C7B N1B 172.75(18) . . . . ?
C6B C1B C2B C3B 2.8(3) . . . . ?
C7B N1B C8B C9B -78.9(2) . . . . ?
C7B N1B C8B C13B 103.9(2) . . . . ?
C8B N1B C7B C6B 179.71(18) . . . . ?
C8B C9B C10B C11B -1.5(3) . . . . ?
C9B C8B C13B C12B 0.5(3) . . . . ?
C9B C8B C13B C14B -178.92(19) . . . . ?
C9B C10B C11B N2B -179.13(18) . . . . ?
C9B C10B C11B C12B 0.0(3) . . . . ?
C10B C11B C12B C13B 1.7(3) . . . . ?
C11B C12B C13B C8B -1.9(3) . . . . ?
C11B C12B C13B C14B 177.5(2) . . . . ?
C13B C8B C9B C10B 1.2(3) . . . . ?
C15B C16B C17B C18B 0.1(4) . . . . ?
C15B C20B C21B N3B 1.8(3) . . . . ?
C16B C15B C20B C19B 1.8(3) . . . . ?
C16B C15B C20B C21B -178.65(18) . . . . ?
C16B C17B C18B C19B 1.5(4) . . . . ?
C17B C18B C19B C20B -1.5(4) . . . . ?
C18B C19B C20B C15B -0.2(3) . . . . ?
C18B C19B C20B C21B -179.8(2) . . . . ?
C19B C20B C21B N3B -178.65(19) . . . . ?
C20B C15B C16B C17B -1.8(3) . . . . ?
C21B N3B C22B C23B -65.4(2) . . . . ?
C21B N3B C22B C27B 116.5(2) . . . . ?
C22B N3B C21B C20B 178.39(18) . . . . ?
C22B C23B C24B C25B -0.6(3) . . . . ?
C23B C22B C27B C26B -1.3(3) . . . . ?
C23B C22B C27B C28B 178.03(18) . . . . ?
C23B C24B C25B N4B 178.82(19) . . . . ?
C23B C24B C25B C26B -1.3(3) . . . . ?
C24B C25B C26B C27B 1.8(3) . . . . ?
C25B C26B C27B C22B -0.5(3) . . . . ?
C25B C26B C27B C28B -179.86(18) . . . . ?
C27B C22B C23B C24B 1.9(3) . . . . ?
Cu1C O1C C1C C2C -172.04(15) . . . . ?
Cu1C O1C C1C C6C 8.2(3) . . . . ?
Cu1C O4C C15C C16C 159.84(14) . . . . ?
Cu1C O4C C15C C20C -20.5(3) . . . . ?
Cu1C N1C C7C C6C 1.8(3) . . . . ?
Cu1C N1C C8C C9C -107.5(2) . . . . ?
Cu1C N1C C8C C13C 71.6(2) . . . . ?
Cu1C N3C C21C C20C 2.6(3) . . . . ?
Cu1C N3C C22C C23C -106.45(18) . . . . ?
Cu1C N3C C22C C27C 72.6(2) . . . . ?
Cu1D O1D C1D C2D -171.13(14) . . . . ?
Cu1D O1D C1D C6D 9.9(3) . . . . ?
Cu1D O4D C15D C16D 162.48(13) . . . . ?
Cu1D O4D C15D C20D -18.4(3) . . . . ?
Cu1D N1D C7D C6D -0.5(3) . . . . ?
Cu1D N1D C8D C9D -105.44(18) . . . . ?
Cu1D N1D C8D C13D 71.3(2) . . . . ?
Cu1D N3D C21D C20D -1.7(3) . . . . ?
Cu1D N3D C22D C23D -103.72(18) . . . . ?
Cu1D N3D C22D C27D 71.5(2) . . . . ?
O1C Cu1C O4C C15C 134.7(2) . . . . ?
O1C C1C C2C C3C -178.8(2) . . . . ?
O1C C1C C6C C5C 177.75(19) . . . . ?
O1C C1C C6C C7C -3.3(3) . . . . ?
O1D Cu1D O4D C15D 119.4(3) . . . . ?
O1D C1D C2D C3D -178.0(2) . . . . ?
O1D C1D C6D C5D 177.4(2) . . . . ?
O1D C1D C6D C7D -1.0(3) . . . . ?
O2C N2C C11C C10C -179.0(2) . . . . ?
O2C N2C C11C C12C 0.8(3) . . . . ?
O2D N2D C11D C10D 174.9(2) . . . . ?
O2D N2D C11D C12D -5.7(3) . . . . ?
O3C N2C C11C C10C 0.3(3) . . . . ?
O3C N2C C11C C12C -180.0(2) . . . . ?
O3D N2D C11D C10D -6.2(3) . . . . ?
O3D N2D C11D C12D 173.24(19) . . . . ?
O4C Cu1C O1C C1C 97.4(3) . . . . ?
O4C C15C C16C C17C 177.28(18) . . . . ?
O4C C15C C20C C19C -178.68(17) . . . . ?
O4C C15C C20C C21C 2.5(3) . . . . ?
O4D Cu1D O1D C1D 96.8(3) . . . . ?
O4D C15D C16D C17D 178.15(18) . . . . ?
O4D C15D C20D C19D -177.40(18) . . . . ?
O4D C15D C20D C21D 4.6(3) . . . . ?
O5C N4C C25C C24C -173.4(2) . . . . ?
O5C N4C C25C C26C 4.2(3) . . . . ?
O5D N4D C25D C24D -176.07(19) . . . . ?
O5D N4D C25D C26D 5.5(3) . . . . ?
O6C N4C C25C C24C 4.5(3) . . . . ?
O6C N4C C25C C26C -177.9(2) . . . . ?
O6D N4D C25D C24D 5.3(3) . . . . ?
O6D N4D C25D C26D -173.19(19) . . . . ?
N1C Cu1C O1C C1C -6.61(17) . . . . ?
N1C Cu1C O4C C15C -120.89(15) . . . . ?
N1C C8C C9C C10C -179.8(2) . . . . ?
N1C C8C C13C C12C 178.45(18) . . . . ?
N1C C8C C13C C14C -1.1(3) . . . . ?
N1D Cu1D O1D C1D -10.79(17) . . . . ?
N1D Cu1D O4D C15D -132.79(15) . . . . ?
N1D C8D C9D C10D 177.85(18) . . . . ?
N1D C8D C13D C12D -178.93(17) . . . . ?
N1D C8D C13D C14D 0.4(3) . . . . ?
N2C C11C C12C C13C 179.73(19) . . . . ?
N2D C11D C12D C13D -179.23(18) . . . . ?
N3C Cu1C O1C C1C -150.54(17) . . . . ?
N3C Cu1C O4C C15C 22.63(15) . . . . ?
N3C C22C C23C C24C 178.99(18) . . . . ?
N3C C22C C27C C26C 178.99(18) . . . . ?
N3C C22C C27C C28C 1.0(3) . . . . ?
N3D Cu1D O1D C1D -160.92(16) . . . . ?
N3D Cu1D O4D C15D 17.38(15) . . . . ?
N3D C22D C23D C24D 172.86(18) . . . . ?
N3D C22D C27D C26D -173.77(18) . . . . ?
N3D C22D C27D C28D 4.4(3) . . . . ?
N4C C25C C26C C27C -178.17(19) . . . . ?
N4D C25D C26D C27D 175.52(18) . . . . ?
C1C C2C C3C C4C 0.5(4) . . . . ?
C1C C6C C7C N1C -1.9(3) . . . . ?
C1D C2D C3D C4D 0.1(4) . . . . ?
C1D C6D C7D N1D -3.7(3) . . . . ?
C2C C1C C6C C5C -2.0(3) . . . . ?
C2C C1C C6C C7C 176.97(19) . . . . ?
C2C C3C C4C C5C -0.8(4) . . . . ?
C2D C1D C6D C5D -1.6(3) . . . . ?
C2D C1D C6D C7D -179.96(19) . . . . ?
C2D C3D C4D C5D -0.8(4) . . . . ?
C3C C4C C5C C6C -0.3(4) . . . . ?
C3D C4D C5D C6D 0.3(4) . . . . ?
C4C C5C C6C C1C 1.7(3) . . . . ?
C4C C5C C6C C7C -177.3(2) . . . . ?
C4D C5D C6D C1D 0.9(4) . . . . ?
C4D C5D C6D C7D 179.4(2) . . . . ?
C5C C6C C7C N1C 177.1(2) . . . . ?
C5D C6D C7D N1D 177.9(2) . . . . ?
C6C C1C C2C C3C 0.9(3) . . . . ?
C6D C1D C2D C3D 1.1(3) . . . . ?
C7C N1C C8C C9C 70.9(3) . . . . ?
C7C N1C C8C C13C -110.0(2) . . . . ?
C7D N1D C8D C9D 73.3(2) . . . . ?
C7D N1D C8D C13D -109.9(2) . . . . ?
C8C N1C C7C C6C -176.52(19) . . . . ?
C8C C9C C10C C11C 0.6(4) . . . . ?
C8D N1D C7D C6D -179.20(19) . . . . ?
C8D C9D C10D C11D 0.6(3) . . . . ?
C9C C8C C13C C12C -2.5(3) . . . . ?
C9C C8C C13C C14C 177.9(2) . . . . ?
C9C C10C C11C N2C 178.9(2) . . . . ?
C9C C10C C11C C12C -0.9(4) . . . . ?
C9D C8D C13D C12D -2.3(3) . . . . ?
C9D C8D C13D C14D 177.09(19) . . . . ?
C9D C10D C11D N2D 178.11(18) . . . . ?
C9D C10D C11D C12D -1.3(3) . . . . ?
C10C C11C C12C C13C -0.5(3) . . . . ?
C10D C11D C12D C13D 0.1(3) . . . . ?
C11C C12C C13C C8C 2.2(3) . . . . ?
C11C C12C C13C C14C -178.3(2) . . . . ?
C11D C12D C13D C8D 1.6(3) . . . . ?
C11D C12D C13D C14D -177.73(19) . . . . ?
C13C C8C C9C C10C 1.1(4) . . . . ?
C13D C8D C9D C10D 1.2(3) . . . . ?
C15C C16C C17C C18C 2.3(3) . . . . ?
C15C C20C C21C N3C 6.4(3) . . . . ?
C15D C16D C17D C18D 0.1(3) . . . . ?
C15D C20D C21D N3D 5.8(3) . . . . ?
C16C C15C C20C C19C 1.0(3) . . . . ?
C16C C15C C20C C21C -177.83(18) . . . . ?
C16C C17C C18C C19C -0.6(3) . . . . ?
C16D C15D C20D C19D 1.7(3) . . . . ?
C16D C15D C20D C21D -176.28(18) . . . . ?
C16D C17D C18D C19D 0.1(3) . . . . ?
C17C C18C C19C C20C -0.8(3) . . . . ?
C17D C18D C19D C20D 0.6(3) . . . . ?
C18C C19C C20C C15C 0.6(3) . . . . ?
C18C C19C C20C C21C 179.49(19) . . . . ?
C18D C19D C20D C15D -1.6(3) . . . . ?
C18D C19D C20D C21D 176.53(19) . . . . ?
C19C C20C C21C N3C -172.46(19) . . . . ?
C19D C20D C21D N3D -172.25(19) . . . . ?
C20C C15C C16C C17C -2.4(3) . . . . ?
C20D C15D C16D C17D -1.0(3) . . . . ?
C21C N3C C22C C23C 77.3(2) . . . . ?
C21C N3C C22C C27C -103.6(2) . . . . ?
C21D N3D C22D C23D 74.7(2) . . . . ?
C21D N3D C22D C27D -110.1(2) . . . . ?
C22C N3C C21C C20C 178.71(18) . . . . ?
C22C C23C C24C C25C 1.7(3) . . . . ?
C22D N3D C21D C20D 180.00(18) . . . . ?
C22D C23D C24D C25D 0.6(3) . . . . ?
C23C C22C C27C C26C -2.0(3) . . . . ?
C23C C22C C27C C28C 179.95(19) . . . . ?
C23C C24C C25C N4C 176.13(18) . . . . ?
C23C C24C C25C C26C -1.3(3) . . . . ?
C23D C22D C27D C26D 1.3(3) . . . . ?
C23D C22D C27D C28D 179.5(2) . . . . ?
C23D C24D C25D N4D -176.45(18) . . . . ?
C23D C24D C25D C26D 1.9(3) . . . . ?
C24C C25C C26C C27C -0.7(3) . . . . ?
C24D C25D C26D C27D -2.9(3) . . . . ?
C25C C26C C27C C22C 2.3(3) . . . . ?
C25C C26C C27C C28C -179.7(2) . . . . ?
C25D C26D C27D C22D 1.2(3) . . . . ?
C25D C26D C27D C28D -177.1(2) . . . . ?
C27C C22C C23C C24C 0.0(3) . . . . ?
C27D C22D C23D C24D -2.3(3) . . . . ?

loop_
_exptl_oxdiff_crystal_face_indexfrac_h
_exptl_oxdiff_crystal_face_indexfrac_k
_exptl_oxdiff_crystal_face_indexfrac_l
_exptl_oxdiff_crystal_face_x
_exptl_oxdiff_crystal_face_y
_exptl_oxdiff_crystal_face_z
1.0012 0.9969 -1.9992 -0.0064 -0.0515 -0.1788
-1.0012 -0.9969 1.9992 0.0064 0.0515 0.1788
-6.5466 10.3797 0.5510 0.2303 0.9636 -0.1356
6.4580 -10.5145 -0.3313 -0.2297 -0.9608 0.1553
1.9995 1.0021 0.9991 0.2610 -0.1272 -0.0924
0.0010 0.9965 -1.9994 -0.0732 0.0333 -0.1327
-1.9995 -1.0021 -0.9991 -0.2610 0.1272 0.0924
-1.0010 -1.9966 1.9998 -0.0542 0.0122 0.2233
-0.0010 -0.9965 1.9994 0.0732 -0.0333 0.1327
1.0010 1.9966 -1.9998 0.0542 -0.0122 -0.2233
-4.9112 0.7394 -8.9983 -0.8845 0.4193 -0.2046
-0.3282 -10.9523 9.5946 -0.0449 -0.3745 0.9262
-4.5054 11.9683 -4.7724 0.1068 0.8377 -0.5355
